data_1550581
loop_
_publ_author_name
'houlton, andrew'
'Mistry, Liam'
'El-Zubir, Osama'
'Horrocks, Ben R.'
'Dura, Gema'
'Clegg, William'
'Waddell, Paul G.'
'Hofer, Werner'
'pope, thomas'
'Wright, Nicholas'

_publ_section_title
;
 Addressing the Properties of &#x201C;Metallo-DNA&#x201D; with a
 Ag(I)-Mediated Supramolecular Duplex
;
_journal_name_full 'Chemical Science'
_journal_paper_doi 10.1039/C8SC05103H
_journal_year 2019
_chemical_absolute_configuration ad
_chemical_formula_moiety 'C18 H26 Ag N6 O10 +,N O3 -'
_chemical_formula_sum 'C18 H26 Ag N7 O13'
_chemical_formula_weight 656.33
_chemical_properties_physical Air-sensitive,Light-sensitive
_space_group_crystal_system trigonal
_space_group_IT_number 145
_space_group_name_Hall 'P 32'
_space_group_name_H-M_alt 'P 32'
_symmetry_space_group_name_Hall 'P 32'
_symmetry_space_group_name_H-M 'P 32'
_atom_sites_solution_hydrogens mixed
_atom_sites_solution_primary dual
_atom_sites_solution_secondary difmap
_audit_creation_method SHELXL-2018/3
_audit_update_record
;
2018-08-10 deposited with the CCDC.
2019-02-08 downloaded from the CCDC.
;
_cell_angle_alpha 90
_cell_angle_beta 90
_cell_angle_gamma 120
_cell_formula_units_Z 15
_cell_length_a 30.382(7)
_cell_length_b 30.382(7)
_cell_length_c 14.976(3)
_cell_measurement_reflns_used 9382
_cell_measurement_temperature 100(2)
_cell_measurement_theta_max 23.43
_cell_measurement_theta_min 2.25
_cell_volume 11972(5)
_computing_cell_refinement 'Bruker APEX3'
_computing_data_collection 'Diamond GDA'
_computing_data_reduction 'Bruker APEX3'
_computing_molecular_graphics 'Bruker SHELXTL'
_computing_publication_material 'SHELXL and local programs'
_computing_structure_refinement 'SHELXL-2018/3 (Sheldrick, 2018)'
_computing_structure_solution 'SHELXT 2014/5 (Sheldrick, 2014)'
_diffrn_ambient_temperature 100(2)
_diffrn_detector_area_resol_mean 5.814
_diffrn_measured_fraction_theta_full 0.987
_diffrn_measured_fraction_theta_max 0.987
_diffrn_measurement_device_type 'fixed-\c diffractometer with Pilatus 2M detector'
_diffrn_measurement_method 'narrow-frame \w and \f scans'
_diffrn_radiation_type synchrotron
_diffrn_radiation_wavelength 0.6889
_diffrn_reflns_av_R_equivalents 0.0718
_diffrn_reflns_av_unetI/netI 0.0790
_diffrn_reflns_Laue_measured_fraction_full 0.987
_diffrn_reflns_Laue_measured_fraction_max 0.987
_diffrn_reflns_limit_h_max 34
_diffrn_reflns_limit_h_min -35
_diffrn_reflns_limit_k_max 35
_diffrn_reflns_limit_k_min -35
_diffrn_reflns_limit_l_max 17
_diffrn_reflns_limit_l_min -17
_diffrn_reflns_number 93293
_diffrn_reflns_point_group_measured_fraction_full 0.957
_diffrn_reflns_point_group_measured_fraction_max 0.957
_diffrn_reflns_theta_full 24.146
_diffrn_reflns_theta_max 24.146
_diffrn_reflns_theta_min 0.750
_diffrn_source 'Diamond beamline I19'
_exptl_absorpt_coefficient_mu 0.644
_exptl_absorpt_correction_T_max 0.990
_exptl_absorpt_correction_T_min 0.860
_exptl_absorpt_correction_type multi-scan
_exptl_absorpt_process_details 'SADABS 2014/5'
_exptl_crystal_colour colourless
_exptl_crystal_density_diffrn 1.366
_exptl_crystal_density_method 'not measured'
_exptl_crystal_description needle
_exptl_crystal_F_000 5010
_exptl_crystal_preparation 'Electrical insulator'
_exptl_crystal_recrystallization_method 'Re-crystallisation from solvent: Water and acetonitrile'
_exptl_crystal_size_max 0.194
_exptl_crystal_size_mid 0.016
_exptl_crystal_size_min 0.014
_refine_diff_density_max 1.533
_refine_diff_density_min -0.664
_refine_diff_density_rms 0.090
_refine_ls_abs_structure_details
;
 Flack x determined using 4603 quotients [(I+)-(I-)]/[(I+)+(I-)]
 (Parsons, Flack and Wagner, Acta Cryst. B69 (2013) 249-259).
;
_refine_ls_abs_structure_Flack 0.08(4)
_refine_ls_extinction_method none
_refine_ls_goodness_of_fit_ref 0.955
_refine_ls_hydrogen_treatment constr
_refine_ls_matrix_type full
_refine_ls_number_parameters 1576
_refine_ls_number_reflns 26785
_refine_ls_number_restraints 4509
_refine_ls_restrained_S_all 0.959
_refine_ls_R_factor_all 0.1248
_refine_ls_R_factor_gt 0.0904
_refine_ls_shift/su_max 0.017
_refine_ls_shift/su_mean 0.000
_refine_ls_structure_factor_coef Fsqd
_refine_ls_weighting_details 'w=1/[\s^2^(Fo^2^)+(0.1772P)^2^] where P=(Fo^2^+2Fc^2^)/3'
_refine_ls_weighting_scheme calc
_refine_ls_wR_factor_gt 0.2500
_refine_ls_wR_factor_ref 0.2777
_reflns_Friedel_coverage 0.939
_reflns_Friedel_fraction_full 0.927
_reflns_Friedel_fraction_max 0.927
_reflns_number_gt 14630
_reflns_number_total 26785
_reflns_threshold_expression 'I > 2\s(I)'
_cod_data_source_file c8sc05103h2.cif
_cod_data_source_block aho170073
_cod_original_cell_volume 11972(6)
_cod_database_code 1550581
_shelx_shelxl_version_number 2018/3
_shelx_space_group_comment
;
The symmetry employed for this shelxl refinement is uniquely defined
by the following loop, which should always be used as a source of
symmetry information in preference to the above space-group names.
They are only intended as comments.
;
_shelx_estimated_absorpt_t_min 0.885
_shelx_estimated_absorpt_t_max 0.991

loop_
_space_group_symop_operation_xyz
'x, y, z'
'-y, x-y, z+2/3'
'-x+y, -x, z+1/3'

loop_
_atom_site_label
_atom_site_type_symbol
_atom_site_fract_x
_atom_site_fract_y
_atom_site_fract_z
_atom_site_U_iso_or_equiv
_atom_site_adp_type
_atom_site_occupancy
_atom_site_site_symmetry_order
_atom_site_calc_flag
_atom_site_refinement_flags_posn
_atom_site_refinement_flags_adp
Ag1 Ag 0.40643(5) 0.40234(5) 0.23730(8) 0.0772(4) Uani 1 1 d . .
Ag2 Ag 0.39046(6) 0.40254(6) 0.43603(9) 0.0969(4) Uani 1 1 d . .
Ag3 Ag 0.40532(8) 0.40377(7) 0.63303(11) 0.1176(6) Uani 1 1 d . .
Ag4 Ag 0.39217(7) 0.39650(7) 0.83188(9) 0.1037(5) Uani 1 1 d . .
Ag5 Ag 0.40350(6) 0.40888(5) 1.03400(9) 0.0817(4) Uani 1 1 d . .
N1 N 0.2479(4) 0.3195(5) 0.2886(11) 0.124(4) Uani 1 1 d D U
C2 C 0.2995(5) 0.3546(5) 0.2842(11) 0.105(4) Uani 1 1 d D U
O2 O 0.3160(4) 0.3956(4) 0.3248(7) 0.104(3) Uani 1 1 d D U
N3 N 0.3307(4) 0.3456(4) 0.2337(7) 0.086(3) Uani 1 1 d D U
C4 C 0.3108(5) 0.2998(5) 0.1923(11) 0.108(4) Uani 1 1 d D U
N4 N 0.3427(5) 0.2899(5) 0.1467(9) 0.105(4) Uani 1 1 d D U
H41 H 0.375277 0.312689 0.144505 0.126 Uiso 1 1 calc R U
H42 H 0.331136 0.260660 0.119001 0.126 Uiso 1 1 calc R U
C5 C 0.2586(5) 0.2637(7) 0.1941(14) 0.136(6) Uani 1 1 d D U
H5 H 0.244258 0.234069 0.157873 0.163 Uiso 1 1 calc R U
C6 C 0.2301(6) 0.2738(6) 0.2509(15) 0.149(6) Uani 1 1 d D U
H6 H 0.196491 0.247679 0.264281 0.178 Uiso 1 1 calc R U
C1' C 0.2169(6) 0.3323(6) 0.3474(13) 0.169(5) Uani 1 1 d D U
H1' H 0.235635 0.346643 0.404517 0.203 Uiso 1 1 calc R U
O1' O 0.1723(6) 0.2883(6) 0.3656(13) 0.198(6) Uani 1 1 d D U
C2' C 0.2036(6) 0.3716(6) 0.3043(14) 0.174(6) Uani 1 1 d D U
H2'J H 0.228102 0.390734 0.255096 0.209 Uiso 1 1 calc R U
O2' O 0.2024(7) 0.4053(7) 0.3652(15) 0.207(8) Uani 1 1 d D U
H2' H 0.193932 0.424398 0.338811 0.248 Uiso 1 1 d R U
C3' C 0.1548(7) 0.3378(7) 0.2682(14) 0.200(7) Uani 1 1 d D U
H3'J H 0.157668 0.324353 0.208908 0.240 Uiso 1 1 calc R U
O3' O 0.1222(7) 0.3618(9) 0.2618(16) 0.227(8) Uani 1 1 d D U
H3' H 0.136861 0.386705 0.227125 0.272 Uiso 1 1 d R U
C4' C 0.1290(7) 0.2958(8) 0.3350(17) 0.218(7) Uani 1 1 d D U
H4' H 0.117814 0.308677 0.386606 0.261 Uiso 1 1 calc R U
C5' C 0.0859(8) 0.2477(10) 0.305(2) 0.254(11) Uani 1 1 d D U
H5'1 H 0.078178 0.221125 0.350629 0.304 Uiso 1 1 calc R U
H5'2 H 0.055632 0.251543 0.298380 0.304 Uiso 1 1 calc R U
O5' O 0.0969(12) 0.2327(12) 0.223(2) 0.318(15) Uani 1 1 d D U
H5' H 0.121471 0.227999 0.232834 0.381 Uiso 1 1 d R U
N1A N 0.5371(4) 0.5453(4) 0.1762(9) 0.102(3) Uani 1 1 d D U
C2A C 0.4885(4) 0.5050(4) 0.1883(10) 0.085(3) Uani 1 1 d D U
O2A O 0.4521(4) 0.5045(4) 0.1508(7) 0.094(3) Uani 1 1 d D U
N3A N 0.4812(4) 0.4647(4) 0.2371(7) 0.081(3) Uani 1 1 d D U
C4A C 0.5212(4) 0.4660(5) 0.2790(9) 0.085(3) Uani 1 1 d D U
N4A N 0.5123(5) 0.4259(5) 0.3286(8) 0.094(4) Uani 1 1 d D U
H4A1 H 0.481248 0.399883 0.333137 0.113 Uiso 1 1 calc R U
H4A2 H 0.537522 0.425437 0.356721 0.113 Uiso 1 1 calc R U
C5A C 0.5710(5) 0.5079(5) 0.2717(11) 0.097(4) Uani 1 1 d D U
H5A H 0.598911 0.508947 0.302139 0.116 Uiso 1 1 calc R U
C6A C 0.5764(5) 0.5459(5) 0.2193(11) 0.104(4) Uani 1 1 d D U
H6A H 0.609370 0.574665 0.212148 0.125 Uiso 1 1 calc R U
C1'A C 0.5459(6) 0.5892(5) 0.1211(10) 0.128(4) Uani 1 1 d D U
H1'A H 0.514405 0.581358 0.087301 0.153 Uiso 1 1 calc R U
O1'A O 0.5852(5) 0.6001(4) 0.0629(10) 0.142(4) Uani 1 1 d D U
C2'A C 0.5649(7) 0.6391(5) 0.1777(11) 0.146(5) Uani 1 1 d D U
H2'K H 0.589142 0.640526 0.224245 0.175 Uiso 1 1 calc R U
O2'A O 0.5249(7) 0.6404(5) 0.2192(14) 0.186(7) Uani 1 1 d D U
H2'A H 0.536146 0.667775 0.247703 0.223 Uiso 1 1 d R U
C3'A C 0.5923(6) 0.6772(6) 0.1124(12) 0.157(5) Uani 1 1 d D U
H3'K H 0.619599 0.708542 0.141899 0.188 Uiso 1 1 calc R U
O3'A O 0.5590(7) 0.6898(8) 0.0583(15) 0.207(8) Uani 1 1 d D U
H3'A H 0.545171 0.701456 0.091844 0.249 Uiso 1 1 d R U
C4'A C 0.6155(6) 0.6568(6) 0.0479(13) 0.163(5) Uani 1 1 d D U
H4'A H 0.608239 0.663905 -0.013902 0.195 Uiso 1 1 calc R U
C5'A C 0.6697(6) 0.6748(10) 0.0541(18) 0.184(8) Uani 1 1 d D U
H5'3 H 0.679050 0.655159 0.013274 0.221 Uiso 1 1 calc R U
H5'4 H 0.689558 0.711153 0.037366 0.221 Uiso 1 1 calc R U
O5'A O 0.6799(8) 0.6681(11) 0.1421(19) 0.257(11) Uani 1 1 d D U
H5'A H 0.663292 0.636487 0.149138 0.308 Uiso 1 1 d R U
N1B N 0.3512(5) 0.2510(4) 0.3728(10) 0.109(3) Uani 1 1 d D U
C2B C 0.3755(5) 0.3031(4) 0.3871(11) 0.099(4) Uani 1 1 d D U
O2B O 0.4171(4) 0.3301(4) 0.3499(7) 0.092(3) Uani 1 1 d D U
N3B N 0.3521(4) 0.3229(4) 0.4340(8) 0.089(3) Uani 1 1 d D U
C4B C 0.3061(5) 0.2923(5) 0.4709(11) 0.099(4) Uani 1 1 d D U
N4B N 0.2848(6) 0.3141(6) 0.5192(9) 0.109(4) Uani 1 1 d D U
H4B1 H 0.300845 0.347313 0.525988 0.131 Uiso 1 1 calc R U
H4B2 H 0.254845 0.295154 0.544086 0.131 Uiso 1 1 calc R U
C5B C 0.2823(6) 0.2390(5) 0.4641(12) 0.107(4) Uani 1 1 d D U
H5B H 0.252608 0.216917 0.497114 0.128 Uiso 1 1 calc R U
C6B C 0.3046(6) 0.2217(5) 0.4074(12) 0.111(4) Uani 1 1 d D U
H6B H 0.286381 0.186863 0.390973 0.133 Uiso 1 1 calc R U
C1'B C 0.3761(6) 0.2316(6) 0.3138(12) 0.153(5) Uani 1 1 d D U
H1'B H 0.399199 0.260135 0.273514 0.184 Uiso 1 1 calc R U
O1'B O 0.3400(6) 0.1938(6) 0.2606(11) 0.165(5) Uani 1 1 d D U
C2'B C 0.4092(7) 0.2110(7) 0.3588(14) 0.176(6) Uani 1 1 d D U
H2'L H 0.413820 0.219128 0.424006 0.211 Uiso 1 1 calc R U
O2'B O 0.4563(6) 0.2322(9) 0.3152(18) 0.230(9) Uani 1 1 d D U
H2'B H 0.470380 0.263688 0.324330 0.275 Uiso 1 1 d R U
C3'B C 0.3775(8) 0.1580(7) 0.3450(15) 0.196(6) Uani 1 1 d D U
H3'L H 0.351812 0.143210 0.393948 0.235 Uiso 1 1 calc R U
O3'B O 0.4046(9) 0.1291(8) 0.3362(19) 0.262(10) Uani 1 1 d D U
H3'B H 0.419868 0.131513 0.384326 0.314 Uiso 1 1 d R U
C4'B C 0.3511(8) 0.1508(7) 0.2569(16) 0.201(7) Uani 1 1 d D U
H4'B H 0.375403 0.156734 0.207099 0.241 Uiso 1 1 calc R U
C5'B C 0.3038(10) 0.1030(8) 0.242(2) 0.232(10) Uani 1 1 d D U
H5'5 H 0.288077 0.104385 0.185222 0.279 Uiso 1 1 calc R U
H5'6 H 0.310697 0.074469 0.239331 0.279 Uiso 1 1 calc R U
O5'B O 0.2711(11) 0.0959(10) 0.313(2) 0.306(14) Uani 1 1 d D U
H5'B H 0.264713 0.119710 0.316901 0.367 Uiso 1 1 d R U
N1C N 0.5173(5) 0.5462(4) 0.4942(11) 0.127(4) Uani 1 1 d D U
C2C C 0.4823(6) 0.4950(5) 0.4837(11) 0.108(4) Uani 1 1 d D U
O2C O 0.4893(5) 0.4644(4) 0.5262(8) 0.108(3) Uani 1 1 d D U
N3C N 0.4410(4) 0.4816(4) 0.4352(8) 0.092(3) Uani 1 1 d D U
C4C C 0.4352(5) 0.5175(5) 0.3919(11) 0.103(4) Uani 1 1 d D U
N4C N 0.3919(5) 0.5006(5) 0.3466(9) 0.101(4) Uani 1 1 d D U
H4C1 H 0.369340 0.467981 0.346271 0.122 Uiso 1 1 calc R U
H4C2 H 0.385970 0.522149 0.317090 0.122 Uiso 1 1 calc R U
C5C C 0.4721(6) 0.5692(5) 0.3949(13) 0.120(5) Uani 1 1 d D U
H5C H 0.470493 0.593803 0.357997 0.143 Uiso 1 1 calc R U
C6C C 0.5099(7) 0.5815(5) 0.4542(14) 0.130(5) Uani 1 1 d D U
H6C H 0.532077 0.616325 0.468057 0.156 Uiso 1 1 calc R U
C1'C C 0.5594(6) 0.5592(6) 0.5569(13) 0.163(5) Uani 1 1 d D U
H1'C H 0.545354 0.539201 0.613119 0.195 Uiso 1 1 calc R U
O1'C O 0.5835(6) 0.6099(6) 0.5770(13) 0.196(6) Uani 1 1 d D U
C2'C C 0.6004(6) 0.5473(7) 0.5172(15) 0.188(6) Uani 1 1 d D U
H2'M H 0.584803 0.522072 0.467736 0.226 Uiso 1 1 calc R U
O2'C O 0.6197(8) 0.5286(9) 0.5805(18) 0.248(9) Uani 1 1 d D U
H2'C H 0.641442 0.523093 0.556525 0.297 Uiso 1 1 d R U
C3'C C 0.6353(7) 0.5956(7) 0.4807(14) 0.201(7) Uani 1 1 d D U
H3'M H 0.623281 0.599982 0.421026 0.241 Uiso 1 1 calc R U
O3'C O 0.6873(7) 0.6024(9) 0.4732(18) 0.244(9) Uani 1 1 d D U
H3'C H 0.685458 0.579748 0.438799 0.293 Uiso 1 1 d R U
C4'C C 0.6380(7) 0.6344(7) 0.5448(16) 0.214(7) Uani 1 1 d D U
H4'C H 0.659878 0.636375 0.596285 0.257 Uiso 1 1 calc R U
C5'C C 0.6568(11) 0.6857(7) 0.510(2) 0.235(10) Uani 1 1 d D U
H5'7 H 0.648912 0.705592 0.553174 0.282 Uiso 1 1 calc R U
H5'8 H 0.694144 0.702915 0.502936 0.282 Uiso 1 1 calc R U
O5'C O 0.6339(13) 0.6832(10) 0.428(2) 0.292(13) Uani 1 1 d D U
H5'C H 0.602245 0.667594 0.435882 0.351 Uiso 1 1 d R U
N1D N 0.3415(5) 0.5003(5) 0.5819(10) 0.118(3) Uani 1 1 d D U
C2D C 0.3518(6) 0.4604(5) 0.5878(11) 0.107(4) Uani 1 1 d D U
O2D O 0.3249(5) 0.4211(4) 0.5445(8) 0.112(4) Uani 1 1 d D U
N3D N 0.3924(5) 0.4659(5) 0.6327(8) 0.107(3) Uani 1 1 d D U
C4D C 0.4219(6) 0.5097(5) 0.6775(11) 0.114(4) Uani 1 1 d D U
N4D N 0.4630(5) 0.5152(6) 0.7200(9) 0.117(5) Uani 1 1 d D U
H4D1 H 0.470368 0.490676 0.718456 0.140 Uiso 1 1 calc R U
H4D2 H 0.482678 0.543406 0.749484 0.140 Uiso 1 1 calc R U
C5D C 0.4126(6) 0.5508(6) 0.6731(11) 0.117(4) Uani 1 1 d D U
H5D H 0.434722 0.582582 0.700496 0.140 Uiso 1 1 calc R U
C6D C 0.3709(7) 0.5429(6) 0.6284(12) 0.116(4) Uani 1 1 d D U
H6D H 0.361784 0.568606 0.629747 0.139 Uiso 1 1 calc R U
C1'D C 0.2960(5) 0.4915(5) 0.5329(11) 0.129(4) Uani 1 1 d D U
H1'D H 0.295219 0.474733 0.475058 0.154 Uiso 1 1 calc R U
O1'D O 0.2972(5) 0.5366(5) 0.5133(9) 0.143(4) Uani 1 1 d D U
C2'D C 0.2437(6) 0.4567(5) 0.5822(11) 0.127(4) Uani 1 1 d D U
H2'N H 0.247135 0.433784 0.626089 0.152 Uiso 1 1 calc R U
O2'D O 0.2034(5) 0.4287(6) 0.5241(12) 0.168(6) Uani 1 1 d D U
H2'D H 0.211037 0.409964 0.494608 0.202 Uiso 1 1 d R U
C3'D C 0.2388(6) 0.4954(6) 0.6273(11) 0.150(5) Uani 1 1 d D U
H3'N H 0.263985 0.509034 0.677350 0.180 Uiso 1 1 calc R U
O3'D O 0.1876(5) 0.4792(7) 0.6634(12) 0.178(6) Uani 1 1 d D U
H3'D H 0.180174 0.455583 0.699991 0.214 Uiso 1 1 d R U
C4'D C 0.2526(6) 0.5367(6) 0.5598(12) 0.148(5) Uani 1 1 d D U
H4'D H 0.223956 0.525985 0.516514 0.178 Uiso 1 1 calc R U
C5'D C 0.2682(9) 0.5875(7) 0.5922(16) 0.152(6) Uani 1 1 d D U
H5'9 H 0.280331 0.611794 0.541723 0.183 Uiso 1 1 calc R U
H5'0 H 0.238943 0.588025 0.620173 0.183 Uiso 1 1 calc R U
O5'D O 0.3071(8) 0.6017(7) 0.6548(15) 0.196(7) Uani 1 1 d D U
H5'D H 0.315965 0.631053 0.673293 0.294 Uiso 1 1 d R U
N1E N 0.3569(6) 0.2490(5) 0.6910(13) 0.157(5) Uani 1 1 d D U
C2E C 0.3654(7) 0.2986(5) 0.6878(13) 0.133(5) Uani 1 1 d D U
O2E O 0.3355(6) 0.3079(6) 0.7274(9) 0.140(5) Uani 1 1 d D U
N3E N 0.4029(6) 0.3332(5) 0.6376(10) 0.123(4) Uani 1 1 d D U
C4E C 0.4342(7) 0.3212(6) 0.5937(14) 0.138(5) Uani 1 1 d D U
N4E N 0.4739(6) 0.3593(6) 0.5524(11) 0.133(5) Uani 1 1 d D U
H4E1 H 0.478466 0.390239 0.554821 0.159 Uiso 1 1 calc R U
H4E2 H 0.495433 0.353430 0.522774 0.159 Uiso 1 1 calc R U
C5E C 0.4301(8) 0.2731(6) 0.6018(15) 0.151(5) Uani 1 1 d D U
H5E H 0.454122 0.265574 0.575976 0.182 Uiso 1 1 calc R U
C6E C 0.3895(8) 0.2383(7) 0.6492(15) 0.155(5) Uani 1 1 d D U
H6E H 0.383815 0.204699 0.653069 0.185 Uiso 1 1 calc R U
C1'E C 0.3140(6) 0.2136(6) 0.7476(14) 0.202(6) Uani 1 1 d D U
H1'E H 0.314685 0.231323 0.804340 0.242 Uiso 1 1 calc R U
O1'E O 0.3180(8) 0.1717(7) 0.7678(15) 0.227(7) Uani 1 1 d D U
C2'E C 0.2608(7) 0.1946(8) 0.6998(17) 0.233(8) Uani 1 1 d D U
H2'O H 0.262908 0.220162 0.655487 0.280 Uiso 1 1 calc R U
O2'E O 0.2224(8) 0.1830(11) 0.762(2) 0.301(12) Uani 1 1 d D U
H2'E H 0.230204 0.209903 0.789305 0.361 Uiso 1 1 d R U
C3'E C 0.2567(9) 0.1510(9) 0.6560(15) 0.250(8) Uani 1 1 d D U
H3'O H 0.278853 0.160801 0.601804 0.300 Uiso 1 1 calc R U
O3'E O 0.2027(10) 0.1139(10) 0.633(2) 0.305(12) Uani 1 1 d D U
H3'E H 0.192986 0.128175 0.596462 0.366 Uiso 1 1 d R U
C4'E C 0.2732(9) 0.1261(8) 0.7249(18) 0.244(8) Uani 1 1 d D U
H4'E H 0.245604 0.109644 0.770492 0.292 Uiso 1 1 calc R U
C5'E C 0.2874(13) 0.0892(9) 0.696(2) 0.255(10) Uani 1 1 d D U
H5'J H 0.298504 0.077330 0.748802 0.306 Uiso 1 1 calc R U
H5'K H 0.257635 0.059440 0.669562 0.306 Uiso 1 1 calc R U
O5'E O 0.3268(12) 0.1110(11) 0.634(2) 0.289(11) Uani 1 1 d D U
H5'E H 0.334516 0.089103 0.618702 0.347 Uiso 1 1 d R U
N1F N 0.3308(5) 0.4915(4) 0.8995(8) 0.102(3) Uani 1 1 d D U
C2F C 0.3607(5) 0.4691(5) 0.8862(10) 0.092(3) Uani 1 1 d D U
O2F O 0.4030(4) 0.4880(4) 0.9229(7) 0.088(3) Uani 1 1 d D U
N3F N 0.3429(5) 0.4278(5) 0.8348(8) 0.097(3) Uani 1 1 d D U
C4F C 0.2964(6) 0.4083(6) 0.7957(11) 0.110(4) Uani 1 1 d D U
N4F N 0.2797(6) 0.3649(5) 0.7508(10) 0.118(5) Uani 1 1 d D U
H4F1 H 0.298537 0.350413 0.747637 0.142 Uiso 1 1 calc R U
H4F2 H 0.249852 0.350734 0.724426 0.142 Uiso 1 1 calc R U
C5F C 0.2636(6) 0.4272(6) 0.8144(11) 0.113(4) Uani 1 1 d D U
H5F H 0.229746 0.411426 0.792477 0.135 Uiso 1 1 calc R U
C6F C 0.2835(6) 0.4692(6) 0.8654(12) 0.113(4) Uani 1 1 d D U
H6F H 0.263050 0.483968 0.878177 0.136 Uiso 1 1 calc R U
C1'F C 0.3503(6) 0.5364(4) 0.9577(9) 0.108(4) Uani 1 1 d D U
H1'F H 0.381600 0.541877 0.989528 0.129 Uiso 1 1 calc R U
O1'F O 0.3129(5) 0.5277(4) 1.0183(8) 0.117(3) Uani 1 1 d D U
C2'F C 0.3612(6) 0.5867(5) 0.9077(10) 0.126(4) Uani 1 1 d D U
H2'P H 0.332941 0.578215 0.864570 0.152 Uiso 1 1 calc R U
O2'F O 0.4061(6) 0.6071(5) 0.8611(11) 0.157(6) Uani 1 1 d D U
H2'F H 0.403352 0.585593 0.822962 0.189 Uiso 1 1 d R U
C3'F C 0.3566(6) 0.6143(5) 0.9795(11) 0.132(5) Uani 1 1 d D U
H3'P H 0.347996 0.639873 0.955986 0.158 Uiso 1 1 calc R U
O3'F O 0.4031(6) 0.6403(6) 1.0360(12) 0.171(6) Uani 1 1 d D U
H3'F H 0.427149 0.661120 1.003679 0.205 Uiso 1 1 d R U
C4'F C 0.3146(6) 0.5772(5) 1.0382(12) 0.136(5) Uani 1 1 d D U
H4'F H 0.326289 0.586423 1.101405 0.163 Uiso 1 1 calc R U
C5'F C 0.2638(7) 0.5701(9) 1.0327(16) 0.148(6) Uani 1 1 d D U
H5'L H 0.241278 0.543630 1.075681 0.178 Uiso 1 1 calc R U
H5'M H 0.264760 0.602213 1.048775 0.178 Uiso 1 1 calc R U
O5'F O 0.2445(8) 0.5557(10) 0.9466(16) 0.227(9) Uani 1 1 d D U
H5'F H 0.243461 0.528200 0.934881 0.273 Uiso 1 1 d R U
N1G N 0.5285(6) 0.3904(6) 0.7818(11) 0.163(4) Uani 1 1 d D U
C2G C 0.4905(6) 0.4031(7) 0.7874(12) 0.144(5) Uani 1 1 d D U
O2G O 0.4955(6) 0.4400(6) 0.7432(8) 0.147(5) Uani 1 1 d D U
N3G N 0.4476(6) 0.3742(5) 0.8328(9) 0.137(4) Uani 1 1 d D U
C4G C 0.4436(6) 0.3341(6) 0.8787(11) 0.134(5) Uani 1 1 d D U
N4G N 0.4019(6) 0.3061(6) 0.9287(10) 0.146(6) Uani 1 1 d D U
H4G1 H 0.377776 0.314036 0.931153 0.175 Uiso 1 1 calc R U
H4G2 H 0.398811 0.279861 0.958940 0.175 Uiso 1 1 calc R U
C5G C 0.4845(7) 0.3247(8) 0.8850(12) 0.147(5) Uani 1 1 d D U
H5G H 0.483481 0.299931 0.925061 0.176 Uiso 1 1 calc R U
C6G C 0.5248(7) 0.3520(8) 0.8325(13) 0.152(5) Uani 1 1 d D U
H6G H 0.551326 0.344079 0.830910 0.183 Uiso 1 1 calc R U
C1'G C 0.5755(6) 0.4248(7) 0.7335(14) 0.206(6) Uani 1 1 d D U
H1'G H 0.565247 0.434991 0.677071 0.247 Uiso 1 1 calc R U
O1'G O 0.6026(8) 0.4015(8) 0.7094(14) 0.246(7) Uani 1 1 d D U
C2'G C 0.6118(8) 0.4754(8) 0.7862(17) 0.238(8) Uani 1 1 d D U
H2'Q H 0.592752 0.480451 0.835850 0.286 Uiso 1 1 calc R U
O2'G O 0.6343(11) 0.5180(8) 0.733(2) 0.287(11) Uani 1 1 d D U
H2'G H 0.610676 0.521062 0.709911 0.345 Uiso 1 1 d R U
C3'G C 0.6469(9) 0.4620(9) 0.8215(16) 0.264(8) Uani 1 1 d D U
H3'Q H 0.631123 0.439344 0.874383 0.317 Uiso 1 1 calc R U
O3'G O 0.6969(8) 0.5059(10) 0.8490(17) 0.291(11) Uani 1 1 d D U
H3'G H 0.691281 0.522352 0.887952 0.350 Uiso 1 1 d R U
C4'G C 0.6552(9) 0.4326(9) 0.7503(17) 0.257(7) Uani 1 1 d D U
H4'G H 0.678847 0.456783 0.704463 0.308 Uiso 1 1 calc R U
C5'G C 0.6746(12) 0.3997(13) 0.780(2) 0.271(9) Uani 1 1 d D U
H5'N H 0.668107 0.373994 0.733208 0.325 Uiso 1 1 calc R U
H5'O H 0.711725 0.420112 0.789480 0.325 Uiso 1 1 calc R U
O5'G O 0.6507(12) 0.3756(11) 0.858(2) 0.261(10) Uani 1 1 d D U
H5'G H 0.657936 0.398391 0.896727 0.314 Uiso 1 1 d R U
N1H N 0.5409(4) 0.4100(4) 1.0960(8) 0.089(3) Uani 1 1 d D U
C2H C 0.4909(4) 0.3992(5) 1.0876(10) 0.090(3) Uani 1 1 d D U
O2H O 0.4554(4) 0.3611(4) 1.1238(6) 0.080(3) Uani 1 1 d D U
N3H N 0.4805(4) 0.4275(4) 1.0324(7) 0.084(3) Uani 1 1 d D U
C4H C 0.5189(5) 0.4689(5) 0.9932(10) 0.099(4) Uani 1 1 d D U
N4H N 0.5064(6) 0.4994(5) 0.9481(8) 0.102(4) Uani 1 1 d D U
H4H1 H 0.474413 0.491882 0.945264 0.122 Uiso 1 1 calc R U
H4H2 H 0.530123 0.526870 0.921405 0.122 Uiso 1 1 calc R U
C5H C 0.5703(5) 0.4827(5) 1.0041(11) 0.102(4) Uani 1 1 d D U
H5H H 0.597296 0.511941 0.976720 0.122 Uiso 1 1 calc R U
C6H C 0.5785(5) 0.4512(5) 1.0565(10) 0.099(4) Uani 1 1 d D U
H6H H 0.612516 0.458587 1.065570 0.118 Uiso 1 1 calc R U
C1'H C 0.5519(5) 0.3780(5) 1.1554(8) 0.098(3) Uani 1 1 d D U
H1'H H 0.520164 0.352559 1.186617 0.118 Uiso 1 1 calc R U
O1'H O 0.5878(4) 0.4093(4) 1.2168(8) 0.113(3) Uani 1 1 d D U
C2'H C 0.5767(6) 0.3502(5) 1.1038(9) 0.108(4) Uani 1 1 d D U
H2'R H 0.602272 0.374198 1.059996 0.130 Uiso 1 1 calc R U
O2'H O 0.5402(5) 0.3076(5) 1.0592(9) 0.128(4) Uani 1 1 d D U
H2'H H 0.554029 0.292896 1.034168 0.153 Uiso 1 1 d R U
C3'H C 0.6023(5) 0.3427(5) 1.1765(10) 0.116(4) Uani 1 1 d D U
H3'R H 0.630664 0.338128 1.153277 0.139 Uiso 1 1 calc R U
O3'H O 0.5686(5) 0.2989(5) 1.2335(10) 0.132(4) Uani 1 1 d D U
H3'H H 0.556611 0.272473 1.202046 0.159 Uiso 1 1 d R U
C4'H C 0.6237(5) 0.3893(6) 1.2337(12) 0.124(4) Uani 1 1 d D U
H4'H H 0.621280 0.379122 1.297821 0.149 Uiso 1 1 calc R U
C5'H C 0.6755(6) 0.4299(7) 1.2148(18) 0.154(6) Uani 1 1 d D U
H5'P H 0.681070 0.434420 1.149528 0.185 Uiso 1 1 calc R U
H5'Q H 0.681307 0.462337 1.240810 0.185 Uiso 1 1 calc R U
O5'H O 0.7086(7) 0.4160(9) 1.2527(17) 0.205(8) Uani 1 1 d D U
H5'H H 0.704038 0.388414 1.231521 0.246 Uiso 1 1 d R U
N1I N 0.2439(4) 0.3313(5) 0.9806(11) 0.127(4) Uani 1 1 d D U
C2I C 0.2948(5) 0.3449(5) 0.9891(10) 0.098(4) Uani 1 1 d D U
O2I O 0.3126(4) 0.3219(4) 0.9483(8) 0.101(3) Uani 1 1 d D U
N3I N 0.3268(4) 0.3870(4) 1.0359(7) 0.088(3) Uani 1 1 d D U
C4I C 0.3079(5) 0.4136(5) 1.0783(9) 0.089(3) Uani 1 1 d D U
N4I N 0.3413(5) 0.4549(4) 1.1229(8) 0.089(3) Uani 1 1 d D U
H4I1 H 0.373598 0.463525 1.123785 0.107 Uiso 1 1 calc R U
H4I2 H 0.331066 0.473446 1.151561 0.107 Uiso 1 1 calc R U
C5I C 0.2567(5) 0.4001(6) 1.0721(11) 0.100(4) Uani 1 1 d D U
H5I H 0.243686 0.418757 1.102004 0.120 Uiso 1 1 calc R U
C6I C 0.2272(5) 0.3595(6) 1.0218(12) 0.111(4) Uani 1 1 d D U
H6I H 0.192527 0.350073 1.014842 0.133 Uiso 1 1 calc R U
C1'I C 0.2086(6) 0.2867(6) 0.9264(12) 0.172(6) Uani 1 1 d D U
H1'I H 0.228527 0.273518 0.894245 0.207 Uiso 1 1 calc R U
O1'I O 0.1849(6) 0.3014(6) 0.8645(12) 0.198(6) Uani 1 1 d D U
C2'I C 0.1647(7) 0.2419(7) 0.9813(13) 0.208(7) Uani 1 1 d D U
H2'S H 0.153267 0.256306 1.030179 0.250 Uiso 1 1 calc R U
O2'I O 0.1791(8) 0.2091(7) 1.0174(16) 0.230(9) Uani 1 1 d D U
H2'I H 0.203029 0.225981 1.053129 0.276 Uiso 1 1 d R U
C3'I C 0.1260(7) 0.2196(7) 0.9151(15) 0.226(8) Uani 1 1 d D U
H3'S H 0.092020 0.202309 0.944945 0.271 Uiso 1 1 calc R U
O3'I O 0.1300(11) 0.1831(9) 0.8538(18) 0.256(10) Uani 1 1 d D U
H3'I H 0.127142 0.158916 0.885172 0.307 Uiso 1 1 d R U
C4'I C 0.1297(7) 0.2611(7) 0.8562(16) 0.223(7) Uani 1 1 d D U
H4'I H 0.123504 0.248354 0.793255 0.268 Uiso 1 1 calc R U
C5'I C 0.0959(10) 0.2807(12) 0.875(2) 0.240(9) Uani 1 1 d D U
H5'R H 0.105903 0.312076 0.840696 0.288 Uiso 1 1 calc R U
H5'S H 0.060401 0.255259 0.859984 0.288 Uiso 1 1 calc R U
O5'I O 0.1003(10) 0.2911(12) 0.967(2) 0.270(10) Uani 1 1 d D U
H5'I H 0.081889 0.303569 0.979060 0.324 Uiso 1 1 d R U

loop_
_atom_site_aniso_label
_atom_site_aniso_U_11
_atom_site_aniso_U_22
_atom_site_aniso_U_33
_atom_site_aniso_U_23
_atom_site_aniso_U_13
_atom_site_aniso_U_12
Ag1 0.0966(8) 0.0955(8) 0.0449(7) 0.0016(5) -0.0025(6) 0.0520(7)
Ag2 0.1486(12) 0.0946(9) 0.0439(7) -0.0013(5) 0.0014(9) 0.0580(8)
Ag3 0.2293(17) 0.1470(12) 0.0457(7) 0.0027(7) 0.0026(10) 0.1459(14)
Ag4 0.1754(14) 0.1545(12) 0.0436(8) -0.0049(8) -0.0037(9) 0.1293(12)
Ag5 0.1130(9) 0.1139(9) 0.0421(6) -0.0002(7) -0.0023(6) 0.0748(8)
N1 0.108(7) 0.143(9) 0.110(9) -0.009(7) 0.011(7) 0.055(7)
C2 0.113(8) 0.124(9) 0.077(9) 0.008(7) 0.002(7) 0.059(7)
O2 0.123(8) 0.133(9) 0.070(8) -0.013(6) 0.009(6) 0.076(7)
N3 0.110(7) 0.120(7) 0.050(7) -0.006(5) -0.017(5) 0.075(6)
C4 0.120(8) 0.123(9) 0.076(9) 0.000(7) -0.008(7) 0.057(7)
N4 0.123(10) 0.122(10) 0.075(10) -0.013(7) -0.023(8) 0.066(8)
C5 0.128(9) 0.137(10) 0.109(11) -0.019(9) 0.008(9) 0.040(8)
C6 0.122(10) 0.155(11) 0.125(11) -0.014(9) 0.018(9) 0.037(9)
C1' 0.130(9) 0.189(11) 0.168(11) -0.013(9) 0.026(9) 0.065(8)
O1' 0.140(9) 0.215(12) 0.204(12) 0.004(10) 0.037(9) 0.061(9)
C2' 0.132(10) 0.204(12) 0.190(13) -0.014(10) 0.027(10) 0.087(9)
O2' 0.167(14) 0.226(16) 0.223(19) -0.032(14) 0.037(13) 0.096(13)
C3' 0.146(11) 0.227(13) 0.218(14) -0.005(11) 0.018(11) 0.087(10)
O3' 0.163(13) 0.30(2) 0.27(2) 0.006(16) 0.050(13) 0.152(14)
C4' 0.153(11) 0.234(13) 0.223(14) -0.006(11) 0.027(11) 0.065(10)
C5' 0.177(14) 0.255(17) 0.246(19) -0.020(16) 0.019(15) 0.045(14)
O5' 0.26(2) 0.29(2) 0.28(3) -0.05(2) -0.03(2) 0.04(2)
N1A 0.113(7) 0.103(6) 0.103(8) 0.007(6) 0.013(6) 0.064(6)
C2A 0.102(7) 0.091(7) 0.070(8) -0.002(6) 0.011(6) 0.052(6)
O2A 0.131(8) 0.092(7) 0.076(7) 0.000(5) 0.010(6) 0.070(6)
N3A 0.099(7) 0.090(6) 0.060(7) -0.004(5) 0.011(5) 0.052(5)
C4A 0.100(7) 0.099(7) 0.064(8) -0.004(6) 0.012(6) 0.055(6)
N4A 0.116(9) 0.111(9) 0.055(8) 0.020(7) 0.016(7) 0.057(8)
C5A 0.099(7) 0.101(8) 0.091(9) 0.001(7) 0.006(7) 0.051(6)
C6A 0.102(8) 0.103(8) 0.103(9) 0.003(7) 0.005(7) 0.049(7)
C1'A 0.147(9) 0.115(7) 0.143(10) 0.026(7) 0.045(8) 0.081(7)
O1'A 0.152(8) 0.121(7) 0.175(10) 0.042(7) 0.054(8) 0.085(7)
C2'A 0.163(10) 0.116(9) 0.172(11) 0.032(8) 0.049(9) 0.079(8)
O2'A 0.188(14) 0.111(10) 0.243(17) -0.010(10) 0.085(13) 0.064(10)
C3'A 0.162(10) 0.142(9) 0.185(12) 0.041(9) 0.054(9) 0.090(8)
O3'A 0.177(14) 0.227(16) 0.242(19) 0.081(14) 0.054(13) 0.119(13)
C4'A 0.157(10) 0.142(9) 0.198(12) 0.039(9) 0.062(9) 0.083(8)
C5'A 0.156(12) 0.170(13) 0.222(17) 0.037(14) 0.065(13) 0.079(11)
O5'A 0.151(14) 0.27(2) 0.31(2) 0.07(2) 0.017(16) 0.071(15)
N1B 0.131(8) 0.110(7) 0.111(8) 0.002(6) 0.008(6) 0.080(6)
C2B 0.119(8) 0.109(8) 0.085(9) 0.011(7) -0.006(7) 0.070(7)
O2B 0.140(9) 0.110(7) 0.058(6) 0.012(5) 0.006(6) 0.088(7)
N3B 0.110(7) 0.105(7) 0.065(7) 0.003(6) 0.000(6) 0.064(6)
C4B 0.126(9) 0.105(8) 0.075(8) 0.007(7) 0.010(7) 0.065(7)
N4B 0.130(11) 0.116(10) 0.101(11) 0.014(8) 0.013(8) 0.076(9)
C5B 0.119(9) 0.108(8) 0.101(10) 0.016(8) 0.015(8) 0.063(7)
C6B 0.128(9) 0.107(8) 0.114(10) -0.003(8) 0.007(8) 0.070(7)
C1'B 0.163(10) 0.154(9) 0.167(11) -0.004(8) 0.024(8) 0.097(8)
O1'B 0.190(11) 0.144(9) 0.191(12) -0.022(8) 0.024(9) 0.107(8)
C2'B 0.168(11) 0.186(11) 0.211(13) -0.006(11) 0.034(10) 0.117(9)
O2'B 0.173(14) 0.262(19) 0.26(2) 0.021(17) 0.017(15) 0.117(13)
C3'B 0.192(12) 0.188(11) 0.238(14) 0.004(12) 0.021(11) 0.117(10)
O3'B 0.26(2) 0.224(18) 0.32(2) -0.048(18) -0.016(18) 0.133(15)
C4'B 0.213(12) 0.164(10) 0.235(14) -0.014(11) 0.029(11) 0.101(9)
C5'B 0.230(17) 0.176(13) 0.266(18) -0.019(15) 0.033(14) 0.083(13)
O5'B 0.29(2) 0.208(19) 0.31(3) -0.02(2) 0.06(2) 0.043(18)
N1C 0.152(8) 0.117(7) 0.119(9) -0.020(7) -0.025(7) 0.073(7)
C2C 0.143(9) 0.114(8) 0.071(9) -0.016(7) 0.000(7) 0.067(7)
O2C 0.130(9) 0.124(8) 0.077(8) 0.000(6) 0.006(6) 0.068(7)
N3C 0.132(8) 0.102(7) 0.054(7) -0.007(5) 0.009(6) 0.067(6)
C4C 0.140(9) 0.097(8) 0.078(9) -0.012(7) 0.009(7) 0.065(7)
N4C 0.143(11) 0.110(9) 0.071(9) 0.006(7) -0.010(8) 0.078(8)
C5C 0.151(10) 0.098(8) 0.105(10) 0.003(8) -0.007(8) 0.059(8)
C6C 0.149(10) 0.114(9) 0.109(10) -0.006(8) -0.019(8) 0.053(8)
C1'C 0.168(10) 0.138(9) 0.182(11) -0.027(9) -0.053(9) 0.077(8)
O1'C 0.187(11) 0.162(10) 0.225(13) -0.023(10) -0.060(10) 0.076(9)
C2'C 0.171(11) 0.168(11) 0.218(14) -0.027(11) -0.056(11) 0.078(9)
O2'C 0.216(17) 0.226(17) 0.31(2) 0.003(16) -0.097(17) 0.117(14)
C3'C 0.170(11) 0.177(12) 0.240(14) -0.034(11) -0.052(11) 0.076(11)
O3'C 0.186(15) 0.222(18) 0.28(2) -0.030(16) -0.057(15) 0.069(14)
C4'C 0.186(11) 0.176(11) 0.250(14) -0.022(11) -0.052(12) 0.068(11)
C5'C 0.213(16) 0.175(13) 0.269(19) -0.026(15) -0.046(15) 0.062(14)
O5'C 0.28(2) 0.205(18) 0.30(3) 0.038(19) -0.05(2) 0.048(18)
N1D 0.186(9) 0.133(7) 0.084(8) 0.000(6) -0.004(7) 0.116(7)
C2D 0.181(10) 0.126(8) 0.064(8) 0.006(7) 0.002(7) 0.113(8)
O2D 0.176(11) 0.139(9) 0.060(7) -0.018(6) -0.006(7) 0.109(9)
N3D 0.185(10) 0.128(8) 0.050(7) 0.002(6) 0.013(6) 0.109(8)
C4D 0.185(10) 0.140(9) 0.064(8) 0.005(7) 0.012(7) 0.117(8)
N4D 0.178(13) 0.168(12) 0.058(9) 0.030(8) 0.018(8) 0.126(11)
C5D 0.185(11) 0.138(9) 0.078(9) -0.001(7) 0.009(8) 0.120(8)
C6D 0.192(11) 0.132(9) 0.077(9) 0.005(7) 0.001(8) 0.121(8)
C1'D 0.180(9) 0.142(9) 0.109(9) 0.006(7) -0.021(7) 0.115(7)
O1'D 0.178(9) 0.151(8) 0.142(9) -0.002(7) -0.012(7) 0.115(7)
C2'D 0.166(10) 0.153(10) 0.106(10) -0.004(8) -0.020(8) 0.114(8)
O2'D 0.149(11) 0.191(14) 0.160(14) -0.001(11) -0.014(10) 0.082(10)
C3'D 0.169(10) 0.171(10) 0.139(11) -0.004(8) -0.015(9) 0.106(9)
O3'D 0.145(11) 0.212(15) 0.177(15) -0.025(12) -0.018(10) 0.088(11)
C4'D 0.174(10) 0.163(9) 0.153(11) -0.004(8) -0.021(9) 0.118(8)
C5'D 0.184(13) 0.161(11) 0.161(14) -0.016(11) -0.024(11) 0.123(11)
O5'D 0.233(17) 0.161(13) 0.243(19) -0.023(12) -0.044(14) 0.136(13)
N1E 0.234(11) 0.154(9) 0.137(10) 0.015(8) 0.005(8) 0.137(8)
C2E 0.216(12) 0.150(10) 0.094(10) 0.013(8) -0.021(8) 0.137(9)
O2E 0.210(14) 0.157(11) 0.096(10) 0.008(8) 0.000(9) 0.124(10)
N3E 0.204(11) 0.149(9) 0.081(9) 0.005(7) -0.017(7) 0.137(9)
C4E 0.220(13) 0.148(10) 0.100(10) 0.002(8) -0.008(9) 0.131(10)
N4E 0.205(15) 0.170(13) 0.093(12) -0.027(9) -0.010(10) 0.146(12)
C5E 0.230(13) 0.157(11) 0.129(12) -0.001(9) 0.001(10) 0.143(10)
C6E 0.237(13) 0.151(11) 0.141(12) 0.019(9) -0.008(10) 0.146(10)
C1'E 0.252(13) 0.180(11) 0.207(13) 0.028(10) 0.012(10) 0.133(10)
O1'E 0.269(14) 0.193(12) 0.236(14) 0.031(11) 0.012(12) 0.129(11)
C2'E 0.260(14) 0.204(13) 0.251(16) 0.023(12) 0.013(12) 0.127(12)
O2'E 0.26(2) 0.29(2) 0.32(3) 0.01(2) 0.050(19) 0.115(19)
C3'E 0.273(16) 0.209(14) 0.267(16) 0.019(13) -0.001(13) 0.121(13)
O3'E 0.30(2) 0.25(2) 0.32(3) -0.01(2) -0.04(2) 0.110(19)
C4'E 0.278(15) 0.199(13) 0.269(16) 0.025(12) 0.009(13) 0.130(12)
C5'E 0.282(19) 0.214(16) 0.29(2) 0.013(15) 0.024(16) 0.138(15)
O5'E 0.28(2) 0.24(2) 0.35(3) 0.03(2) 0.02(2) 0.136(19)
N1F 0.145(8) 0.123(7) 0.076(7) -0.001(6) 0.005(6) 0.096(6)
C2F 0.140(8) 0.121(8) 0.056(8) 0.003(6) 0.001(7) 0.097(7)
O2F 0.131(8) 0.100(7) 0.069(7) 0.005(5) 0.015(6) 0.084(7)
N3F 0.147(8) 0.132(8) 0.042(6) -0.004(5) 0.004(6) 0.092(7)
C4F 0.153(10) 0.140(9) 0.058(8) -0.004(7) -0.017(7) 0.088(8)
N4F 0.150(12) 0.157(12) 0.075(10) -0.007(8) -0.027(8) 0.097(10)
C5F 0.152(10) 0.140(10) 0.074(9) -0.005(7) -0.033(8) 0.093(8)
C6F 0.152(9) 0.139(9) 0.084(9) -0.005(7) -0.018(8) 0.099(8)
C1'F 0.150(8) 0.114(7) 0.088(8) 0.010(6) 0.020(7) 0.087(7)
O1'F 0.154(8) 0.115(7) 0.110(8) 0.002(6) 0.024(6) 0.089(6)
C2'F 0.163(10) 0.116(8) 0.125(10) 0.022(7) 0.031(8) 0.088(8)
O2'F 0.211(14) 0.133(10) 0.143(12) 0.057(9) 0.089(10) 0.097(10)
C3'F 0.172(10) 0.117(9) 0.135(11) 0.013(8) 0.024(8) 0.094(8)
O3'F 0.181(13) 0.121(10) 0.190(15) -0.006(10) 0.042(11) 0.060(10)
C4'F 0.168(9) 0.129(8) 0.134(10) -0.003(8) 0.027(8) 0.092(8)
C5'F 0.168(12) 0.150(11) 0.151(14) -0.012(11) 0.021(12) 0.097(10)
O5'F 0.223(17) 0.226(18) 0.22(2) -0.010(17) -0.012(15) 0.101(15)
N1G 0.281(12) 0.232(11) 0.099(9) 0.011(7) 0.015(8) 0.219(9)
C2G 0.261(12) 0.223(11) 0.062(9) -0.009(8) -0.003(8) 0.207(10)
O2G 0.258(15) 0.216(12) 0.082(9) -0.005(8) -0.003(9) 0.206(12)
N3G 0.267(12) 0.215(11) 0.041(7) -0.016(7) -0.016(7) 0.203(10)
C4G 0.257(13) 0.217(11) 0.046(8) -0.019(7) -0.018(8) 0.207(10)
N4G 0.252(17) 0.219(15) 0.063(10) -0.024(9) -0.026(10) 0.190(14)
C5G 0.258(13) 0.229(12) 0.067(9) 0.000(8) -0.013(8) 0.206(11)
C6G 0.267(13) 0.230(12) 0.076(10) 0.010(9) 0.000(9) 0.212(11)
C1'G 0.301(13) 0.269(13) 0.162(12) 0.041(10) 0.057(10) 0.228(11)
O1'G 0.326(15) 0.296(14) 0.206(13) 0.057(11) 0.080(12) 0.223(12)
C2'G 0.305(15) 0.296(15) 0.190(14) 0.046(12) 0.057(12) 0.207(13)
O2'G 0.36(3) 0.28(2) 0.25(2) 0.017(18) -0.03(2) 0.183(19)
C3'G 0.311(16) 0.317(16) 0.217(15) 0.060(12) 0.069(13) 0.197(13)
O3'G 0.30(2) 0.35(2) 0.27(2) 0.086(18) 0.097(18) 0.193(19)
C4'G 0.308(16) 0.312(15) 0.231(15) 0.061(12) 0.091(13) 0.216(13)
C5'G 0.318(19) 0.312(18) 0.246(18) 0.076(16) 0.093(16) 0.204(15)
O5'G 0.34(2) 0.25(2) 0.28(2) 0.043(17) 0.093(19) 0.216(18)
N1H 0.121(7) 0.115(7) 0.073(7) 0.001(5) 0.001(5) 0.091(6)
C2H 0.121(8) 0.121(8) 0.067(8) -0.007(6) -0.001(7) 0.090(7)
O2H 0.114(7) 0.111(7) 0.051(6) -0.001(5) -0.014(5) 0.082(6)
N3H 0.121(7) 0.118(7) 0.058(7) 0.004(5) 0.007(6) 0.093(6)
C4H 0.132(9) 0.130(9) 0.071(8) 0.006(7) 0.009(7) 0.092(7)
N4H 0.156(11) 0.141(10) 0.062(8) 0.027(7) 0.029(8) 0.114(9)
C5H 0.129(8) 0.124(9) 0.093(9) 0.009(7) 0.015(7) 0.093(7)
C6H 0.126(8) 0.125(9) 0.084(9) 0.006(7) 0.008(7) 0.092(7)
C1'H 0.131(8) 0.117(7) 0.087(8) -0.003(6) -0.004(6) 0.093(6)
O1'H 0.133(7) 0.126(7) 0.113(8) -0.002(6) -0.004(6) 0.090(6)
C2'H 0.125(8) 0.124(8) 0.117(9) -0.008(7) -0.010(7) 0.093(7)
O2'H 0.154(10) 0.121(9) 0.142(11) -0.032(8) -0.031(8) 0.094(8)
C3'H 0.123(9) 0.132(9) 0.133(10) -0.004(8) -0.019(8) 0.094(7)
O3'H 0.143(10) 0.124(9) 0.147(11) -0.012(8) -0.021(9) 0.080(8)
C4'H 0.127(8) 0.138(9) 0.141(10) -0.004(8) -0.015(8) 0.091(7)
C5'H 0.134(10) 0.163(12) 0.185(14) -0.006(11) -0.028(11) 0.090(9)
O5'H 0.165(13) 0.211(16) 0.25(2) 0.007(15) -0.020(14) 0.099(12)
N1I 0.141(8) 0.130(8) 0.124(9) -0.013(7) -0.016(7) 0.078(7)
C2I 0.126(8) 0.107(8) 0.075(8) 0.004(6) -0.012(7) 0.069(7)
O2I 0.133(9) 0.104(7) 0.084(8) -0.014(6) -0.030(6) 0.073(7)
N3I 0.126(7) 0.108(7) 0.049(6) 0.001(5) -0.002(6) 0.073(6)
C4I 0.120(8) 0.120(8) 0.057(8) 0.010(6) -0.003(6) 0.081(7)
N4I 0.129(9) 0.108(9) 0.062(8) -0.003(6) 0.003(7) 0.083(8)
C5I 0.117(8) 0.127(9) 0.072(9) 0.000(7) 0.006(7) 0.074(8)
C6I 0.118(9) 0.130(10) 0.103(10) 0.002(8) -0.001(8) 0.075(7)
C1'I 0.177(10) 0.163(10) 0.187(12) -0.034(9) -0.068(9) 0.093(8)
O1'I 0.202(11) 0.177(11) 0.221(13) -0.041(9) -0.087(10) 0.099(9)
C2'I 0.200(12) 0.186(12) 0.229(14) -0.023(11) -0.088(11) 0.089(10)
O2'I 0.211(16) 0.192(15) 0.26(2) -0.018(14) -0.118(15) 0.084(13)
C3'I 0.214(12) 0.201(13) 0.249(15) -0.029(11) -0.094(12) 0.095(10)
O3'I 0.27(2) 0.226(18) 0.28(2) -0.051(16) -0.096(18) 0.132(16)
C4'I 0.209(12) 0.208(12) 0.254(14) -0.030(11) -0.091(11) 0.106(10)
C5'I 0.220(14) 0.226(16) 0.282(19) -0.034(16) -0.074(16) 0.118(13)
O5'I 0.196(17) 0.31(2) 0.31(2) -0.03(2) -0.062(18) 0.126(16)

loop_
_atom_type_symbol
_atom_type_description
_atom_type_scat_dispersion_real
_atom_type_scat_dispersion_imag
_atom_type_scat_source
C C 0.0030 0.0010 'International Tables Vol C Tables 4.2.6.8 and 6.1.1.4'
H H 0.0000 0.0000 'International Tables Vol C Tables 4.2.6.8 and 6.1.1.4'
N N 0.0060 0.0030 'International Tables Vol C Tables 4.2.6.8 and 6.1.1.4'
O O 0.0110 0.0060 'International Tables Vol C Tables 4.2.6.8 and 6.1.1.4'
Ag Ag -0.9460 1.0390 'International Tables Vol C Tables 4.2.6.8 and 6.1.1.4'

loop_
_geom_angle_atom_site_label_1
_geom_angle_atom_site_label_2
_geom_angle_atom_site_label_3
_geom_angle
_geom_angle_site_symmetry_1
_geom_angle_site_symmetry_3
Ag2 Ag1 Ag5 166.73(6) . 1_554
Ag2 Ag1 N3 85.1(3) . .
Ag2 Ag1 N3A 95.8(3) . .
Ag5 Ag1 N3 88.4(3) 1_554 .
Ag5 Ag1 N3A 89.6(3) 1_554 .
N3 Ag1 N3A 174.7(4) . .
Ag1 Ag2 Ag3 162.34(7) . .
Ag1 Ag2 N3B 88.9(3) . .
Ag1 Ag2 N3C 88.3(3) . .
Ag3 Ag2 N3B 91.3(3) . .
Ag3 Ag2 N3C 88.4(3) . .
N3B Ag2 N3C 169.6(5) . .
Ag2 Ag3 Ag4 165.48(8) . .
Ag2 Ag3 N3D 85.1(3) . .
Ag2 Ag3 N3E 95.2(4) . .
Ag4 Ag3 N3D 89.4(3) . .
Ag4 Ag3 N3E 87.5(4) . .
N3D Ag3 N3E 168.9(6) . .
Ag3 Ag4 Ag5 167.04(9) . .
Ag3 Ag4 N3F 94.8(3) . .
Ag3 Ag4 N3G 86.1(3) . .
Ag5 Ag4 N3F 89.2(3) . .
Ag5 Ag4 N3G 88.5(4) . .
N3F Ag4 N3G 173.3(6) . .
Ag1 Ag5 Ag4 170.63(6) 1_556 .
Ag1 Ag5 N3H 88.0(3) 1_556 .
Ag1 Ag5 N3I 91.7(3) 1_556 .
Ag4 Ag5 N3H 93.6(3) . .
Ag4 Ag5 N3I 86.2(3) . .
N3H Ag5 N3I 177.3(4) . .
C2 N1 C6 119.4(10) . .
C2 N1 C1' 116.9(10) . .
C6 N1 C1' 123.0(11) . .
N1 C2 O2 118.7(11) . .
N1 C2 N3 120.8(10) . .
O2 C2 N3 120.3(11) . .
Ag1 N3 C2 114.8(8) . .
Ag1 N3 C4 127.2(8) . .
C2 N3 C4 117.8(10) . .
N3 C4 N4 117.5(11) . .
N3 C4 C5 122.8(11) . .
N4 C4 C5 119.7(11) . .
C4 N4 H41 120.0 . .
C4 N4 H42 120.0 . .
H41 N4 H42 120.0 . .
C4 C5 H5 122.1 . .
C4 C5 C6 115.7(12) . .
H5 C5 C6 122.1 . .
N1 C6 C5 121.9(13) . .
N1 C6 H6 119.0 . .
C5 C6 H6 119.0 . .
N1 C1' H1' 109.0 . .
N1 C1' O1' 108.2(12) . .
N1 C1' C2' 113.2(13) . .
H1' C1' O1' 109.0 . .
H1' C1' C2' 109.0 . .
O1' C1' C2' 108.5(11) . .
C1' O1' C4' 107.6(11) . .
C1' C2' H2'J 110.1 . .
C1' C2' O2' 113.7(15) . .
C1' C2' C3' 100.2(11) . .
H2'J C2' O2' 110.1 . .
H2'J C2' C3' 110.1 . .
O2' C2' C3' 112.2(13) . .
C2' O2' H2' 109.2 . .
C2' C3' H3'J 111.0 . .
C2' C3' O3' 112.3(14) . .
C2' C3' C4' 105.8(12) . .
H3'J C3' O3' 111.0 . .
H3'J C3' C4' 111.0 . .
O3' C3' C4' 105.5(14) . .
C3' O3' H3' 107.3 . .
O1' C4' C3' 102.0(11) . .
O1' C4' H4' 108.5 . .
O1' C4' C5' 110.7(16) . .
C3' C4' H4' 108.5 . .
C3' C4' C5' 118.2(16) . .
H4' C4' C5' 108.5 . .
C4' C5' H5'1 109.5 . .
C4' C5' H5'2 109.5 . .
C4' C5' O5' 110.6(16) . .
H5'1 C5' H5'2 108.1 . .
H5'1 C5' O5' 109.5 . .
H5'2 C5' O5' 109.5 . .
C5' O5' H5' 106.5 . .
C2A N1A C6A 119.8(10) . .
C2A N1A C1'A 120.4(10) . .
C6A N1A C1'A 119.7(10) . .
N1A C2A O2A 120.4(10) . .
N1A C2A N3A 119.6(10) . .
O2A C2A N3A 119.9(10) . .
Ag1 N3A C2A 115.6(7) . .
Ag1 N3A C4A 125.1(7) . .
C2A N3A C4A 119.3(10) . .
N3A C4A N4A 117.6(10) . .
N3A C4A C5A 122.1(10) . .
N4A C4A C5A 120.2(11) . .
C4A N4A H4A1 120.0 . .
C4A N4A H4A2 120.0 . .
H4A1 N4A H4A2 120.0 . .
C4A C5A H5A 122.0 . .
C4A C5A C6A 116.0(11) . .
H5A C5A C6A 122.0 . .
N1A C6A C5A 122.8(11) . .
N1A C6A H6A 118.6 . .
C5A C6A H6A 118.6 . .
N1A C1'A H1'A 110.4 . .
N1A C1'A O1'A 108.3(11) . .
N1A C1'A C2'A 112.6(11) . .
H1'A C1'A O1'A 110.4 . .
H1'A C1'A C2'A 110.4 . .
O1'A C1'A C2'A 104.7(10) . .
C1'A O1'A C4'A 109.1(9) . .
C1'A C2'A H2'K 108.9 . .
C1'A C2'A O2'A 111.5(13) . .
C1'A C2'A C3'A 101.4(10) . .
H2'K C2'A O2'A 108.9 . .
H2'K C2'A C3'A 108.9 . .
O2'A C2'A C3'A 116.9(13) . .
C2'A O2'A H2'A 109.1 . .
C2'A C3'A H3'K 109.9 . .
C2'A C3'A O3'A 112.7(13) . .
C2'A C3'A C4'A 108.2(11) . .
H3'K C3'A O3'A 109.9 . .
H3'K C3'A C4'A 109.9 . .
O3'A C3'A C4'A 106.0(13) . .
C3'A O3'A H3'A 109.3 . .
O1'A C4'A C3'A 103.4(10) . .
O1'A C4'A H4'A 108.0 . .
O1'A C4'A C5'A 110.3(13) . .
C3'A C4'A H4'A 108.0 . .
C3'A C4'A C5'A 118.8(15) . .
H4'A C4'A C5'A 108.0 . .
C4'A C5'A H5'3 110.3 . .
C4'A C5'A H5'4 110.3 . .
C4'A C5'A O5'A 107.3(14) . .
H5'3 C5'A H5'4 108.5 . .
H5'3 C5'A O5'A 110.3 . .
H5'4 C5'A O5'A 110.3 . .
C5'A O5'A H5'A 103.6 . .
C2B N1B C6B 118.6(10) . .
C2B N1B C1'B 117.7(10) . .
C6B N1B C1'B 123.4(11) . .
N1B C2B O2B 117.9(10) . .
N1B C2B N3B 119.7(10) . .
O2B C2B N3B 122.2(10) . .
Ag2 N3B C2B 114.5(8) . .
Ag2 N3B C4B 125.1(8) . .
C2B N3B C4B 120.3(10) . .
N3B C4B N4B 117.9(11) . .
N3B C4B C5B 121.5(10) . .
N4B C4B C5B 120.5(11) . .
C4B N4B H4B1 120.0 . .
C4B N4B H4B2 120.0 . .
H4B1 N4B H4B2 120.0 . .
C4B C5B H5B 122.4 . .
C4B C5B C6B 115.1(11) . .
H5B C5B C6B 122.4 . .
N1B C6B C5B 123.6(12) . .
N1B C6B H6B 118.2 . .
C5B C6B H6B 118.2 . .
N1B C1'B H1'B 107.1 . .
N1B C1'B O1'B 109.0(12) . .
N1B C1'B C2'B 117.6(13) . .
H1'B C1'B O1'B 107.1 . .
H1'B C1'B C2'B 107.1 . .
O1'B C1'B C2'B 108.5(10) . .
C1'B O1'B C4'B 108.1(10) . .
C1'B C2'B H2'L 110.9 . .
C1'B C2'B O2'B 108.9(14) . .
C1'B C2'B C3'B 100.5(11) . .
H2'L C2'B O2'B 110.9 . .
H2'L C2'B C3'B 110.9 . .
O2'B C2'B C3'B 114.4(14) . .
C2'B O2'B H2'B 105.8 . .
C2'B C3'B H3'L 109.8 . .
C2'B C3'B O3'B 115.0(15) . .
C2'B C3'B C4'B 107.7(12) . .
H3'L C3'B O3'B 109.8 . .
H3'L C3'B C4'B 109.8 . .
O3'B C3'B C4'B 104.5(14) . .
C3'B O3'B H3'B 108.6 . .
O1'B C4'B C3'B 100.2(11) . .
O1'B C4'B H4'B 109.7 . .
O1'B C4'B C5'B 109.3(15) . .
C3'B C4'B H4'B 109.7 . .
C3'B C4'B C5'B 117.7(17) . .
H4'B C4'B C5'B 109.7 . .
C4'B C5'B H5'5 110.1 . .
C4'B C5'B H5'6 110.1 . .
C4'B C5'B O5'B 108.1(15) . .
H5'5 C5'B H5'6 108.4 . .
H5'5 C5'B O5'B 110.1 . .
H5'6 C5'B O5'B 110.1 . .
C5'B O5'B H5'B 111.6 . .
C2C N1C C6C 120.3(10) . .
C2C N1C C1'C 116.8(10) . .
C6C N1C C1'C 122.7(11) . .
N1C C2C O2C 117.6(11) . .
N1C C2C N3C 119.0(10) . .
O2C C2C N3C 123.1(12) . .
Ag2 N3C C2C 112.7(8) . .
Ag2 N3C C4C 127.4(8) . .
C2C N3C C4C 119.9(10) . .
N3C C4C N4C 115.7(11) . .
N3C C4C C5C 122.3(11) . .
N4C C4C C5C 121.9(11) . .
C4C N4C H4C1 120.0 . .
C4C N4C H4C2 120.0 . .
H4C1 N4C H4C2 120.0 . .
C4C C5C H5C 122.4 . .
C4C C5C C6C 115.1(12) . .
H5C C5C C6C 122.4 . .
N1C C6C C5C 122.2(12) . .
N1C C6C H6C 118.9 . .
C5C C6C H6C 118.9 . .
N1C C1'C H1'C 108.9 . .
N1C C1'C O1'C 110.3(12) . .
N1C C1'C C2'C 112.2(13) . .
H1'C C1'C O1'C 108.9 . .
H1'C C1'C C2'C 108.9 . .
O1'C C1'C C2'C 107.5(11) . .
C1'C O1'C C4'C 108.8(11) . .
C1'C C2'C H2'M 109.2 . .
C1'C C2'C O2'C 112.5(15) . .
C1'C C2'C C3'C 100.2(11) . .
H2'M C2'C O2'C 109.2 . .
H2'M C2'C C3'C 109.2 . .
O2'C C2'C C3'C 116.0(15) . .
C2'C O2'C H2'C 109.2 . .
C2'C C3'C H3'M 110.4 . .
C2'C C3'C O3'C 111.5(14) . .
C2'C C3'C C4'C 106.5(13) . .
H3'M C3'C O3'C 110.4 . .
H3'M C3'C C4'C 110.4 . .
O3'C C3'C C4'C 107.7(15) . .
C3'C O3'C H3'C 107.5 . .
O1'C C4'C C3'C 101.7(11) . .
O1'C C4'C H4'C 108.4 . .
O1'C C4'C C5'C 112.7(16) . .
C3'C C4'C H4'C 108.4 . .
C3'C C4'C C5'C 117.0(16) . .
H4'C C4'C C5'C 108.4 . .
C4'C C5'C H5'7 109.7 . .
C4'C C5'C H5'8 109.7 . .
C4'C C5'C O5'C 109.6(16) . .
H5'7 C5'C H5'8 108.2 . .
H5'7 C5'C O5'C 109.7 . .
H5'8 C5'C O5'C 109.8 . .
C5'C O5'C H5'C 107.7 . .
C2D N1D C6D 118.4(10) . .
C2D N1D C1'D 118.2(10) . .
C6D N1D C1'D 123.1(10) . .
N1D C2D O2D 118.5(11) . .
N1D C2D N3D 121.0(10) . .
O2D C2D N3D 120.2(10) . .
Ag3 N3D C2D 117.5(8) . .
Ag3 N3D C4D 123.4(8) . .
C2D N3D C4D 119.1(10) . .
N3D C4D N4D 118.5(11) . .
N3D C4D C5D 121.3(11) . .
N4D C4D C5D 119.9(12) . .
C4D N4D H4D1 120.0 . .
C4D N4D H4D2 120.0 . .
H4D1 N4D H4D2 120.0 . .
C4D C5D H5D 121.6 . .
C4D C5D C6D 116.9(12) . .
H5D C5D C6D 121.6 . .
N1D C6D C5D 123.0(11) . .
N1D C6D H6D 118.5 . .
C5D C6D H6D 118.5 . .
N1D C1'D H1'D 107.7 . .
N1D C1'D O1'D 111.7(11) . .
N1D C1'D C2'D 115.3(11) . .
H1'D C1'D O1'D 107.7 . .
H1'D C1'D C2'D 107.7 . .
O1'D C1'D C2'D 106.5(10) . .
C1'D O1'D C4'D 108.7(10) . .
C1'D C2'D H2'N 110.6 . .
C1'D C2'D O2'D 113.5(12) . .
C1'D C2'D C3'D 98.7(10) . .
H2'N C2'D O2'D 110.6 . .
H2'N C2'D C3'D 110.6 . .
O2'D C2'D C3'D 112.2(12) . .
C2'D O2'D H2'D 106.7 . .
C2'D C3'D H3'N 108.9 . .
C2'D C3'D O3'D 115.1(13) . .
C2'D C3'D C4'D 105.7(11) . .
H3'N C3'D O3'D 108.9 . .
H3'N C3'D C4'D 108.9 . .
O3'D C3'D C4'D 109.3(13) . .
C3'D O3'D H3'D 108.1 . .
O1'D C4'D C3'D 100.5(10) . .
O1'D C4'D H4'D 109.4 . .
O1'D C4'D C5'D 109.7(13) . .
C3'D C4'D H4'D 109.4 . .
C3'D C4'D C5'D 118.1(14) . .
H4'D C4'D C5'D 109.4 . .
C4'D C5'D H5'9 109.8 . .
C4'D C5'D H5'0 109.8 . .
C4'D C5'D O5'D 109.2(13) . .
H5'9 C5'D H5'0 108.3 . .
H5'9 C5'D O5'D 109.8 . .
H5'0 C5'D O5'D 109.8 . .
C5'D O5'D H5'D 108.7 . .
C2E N1E C6E 118.9(11) . .
C2E N1E C1'E 115.2(11) . .
C6E N1E C1'E 125.7(11) . .
N1E C2E O2E 118.0(12) . .
N1E C2E N3E 119.8(11) . .
O2E C2E N3E 122.0(12) . .
Ag3 N3E C2E 113.8(8) . .
Ag3 N3E C4E 126.1(9) . .
C2E N3E C4E 120.2(11) . .
N3E C4E N4E 116.4(12) . .
N3E C4E C5E 122.0(12) . .
N4E C4E C5E 120.9(13) . .
C4E N4E H4E1 120.0 . .
C4E N4E H4E2 120.0 . .
H4E1 N4E H4E2 120.0 . .
C4E C5E H5E 122.3 . .
C4E C5E C6E 115.3(12) . .
H5E C5E C6E 122.3 . .
N1E C6E C5E 123.4(12) . .
N1E C6E H6E 118.3 . .
C5E C6E H6E 118.3 . .
N1E C1'E H1'E 108.9 . .
N1E C1'E O1'E 110.3(14) . .
N1E C1'E C2'E 112.0(14) . .
H1'E C1'E O1'E 108.9 . .
H1'E C1'E C2'E 108.9 . .
O1'E C1'E C2'E 107.9(11) . .
C1'E O1'E C4'E 107.3(11) . .
C1'E C2'E H2'O 111.0 . .
C1'E C2'E O2'E 111.4(16) . .
C1'E C2'E C3'E 98.5(11) . .
H2'O C2'E O2'E 111.0 . .
H2'O C2'E C3'E 111.0 . .
O2'E C2'E C3'E 113.4(16) . .
C2'E O2'E H2'E 106.9 . .
C2'E C3'E H3'O 111.2 . .
C2'E C3'E O3'E 111.1(16) . .
C2'E C3'E C4'E 104.7(13) . .
H3'O C3'E O3'E 111.2 . .
H3'O C3'E C4'E 111.2 . .
O3'E C3'E C4'E 107.1(16) . .
C3'E O3'E H3'E 107.2 . .
O1'E C4'E C3'E 101.9(12) . .
O1'E C4'E H4'E 108.2 . .
O1'E C4'E C5'E 110.6(16) . .
C3'E C4'E H4'E 108.2 . .
C3'E C4'E C5'E 119.2(18) . .
H4'E C4'E C5'E 108.2 . .
C4'E C5'E H5'J 109.6 . .
C4'E C5'E H5'K 109.6 . .
C4'E C5'E O5'E 110.2(16) . .
H5'J C5'E H5'K 108.1 . .
H5'J C5'E O5'E 109.6 . .
H5'K C5'E O5'E 109.6 . .
C5'E O5'E H5'E 108.5 . .
C2F N1F C6F 119.6(10) . .
C2F N1F C1'F 118.6(10) . .
C6F N1F C1'F 121.6(10) . .
N1F C2F O2F 119.2(10) . .
N1F C2F N3F 118.9(10) . .
O2F C2F N3F 121.8(10) . .
Ag4 N3F C2F 112.7(8) . .
Ag4 N3F C4F 127.0(8) . .
C2F N3F C4F 120.2(10) . .
N3F C4F N4F 116.6(11) . .
N3F C4F C5F 122.0(10) . .
N4F C4F C5F 120.5(12) . .
C4F N4F H4F1 120.0 . .
C4F N4F H4F2 120.0 . .
H4F1 N4F H4F2 120.0 . .
C4F C5F H5F 122.4 . .
C4F C5F C6F 115.3(11) . .
H5F C5F C6F 122.4 . .
N1F C6F C5F 123.6(12) . .
N1F C6F H6F 118.2 . .
C5F C6F H6F 118.2 . .
N1F C1'F H1'F 110.1 . .
N1F C1'F O1'F 107.5(10) . .
N1F C1'F C2'F 114.2(11) . .
H1'F C1'F O1'F 110.1 . .
H1'F C1'F C2'F 110.1 . .
O1'F C1'F C2'F 104.7(9) . .
C1'F O1'F C4'F 108.9(9) . .
C1'F C2'F H2'P 108.6 . .
C1'F C2'F O2'F 110.9(11) . .
C1'F C2'F C3'F 100.3(10) . .
H2'P C2'F O2'F 108.6 . .
H2'P C2'F C3'F 108.6 . .
O2'F C2'F C3'F 119.3(13) . .
C2'F O2'F H2'F 107.8 . .
C2'F C3'F H3'P 109.6 . .
C2'F C3'F O3'F 113.5(12) . .
C2'F C3'F C4'F 107.5(11) . .
H3'P C3'F O3'F 109.6 . .
H3'P C3'F C4'F 109.6 . .
O3'F C3'F C4'F 106.9(12) . .
C3'F O3'F H3'F 108.0 . .
O1'F C4'F C3'F 103.1(9) . .
O1'F C4'F H4'F 107.3 . .
O1'F C4'F C5'F 109.7(12) . .
C3'F C4'F H4'F 107.3 . .
C3'F C4'F C5'F 121.5(14) . .
H4'F C4'F C5'F 107.3 . .
C4'F C5'F H5'L 109.6 . .
C4'F C5'F H5'M 109.6 . .
C4'F C5'F O5'F 110.4(14) . .
H5'L C5'F H5'M 108.1 . .
H5'L C5'F O5'F 109.6 . .
H5'M C5'F O5'F 109.6 . .
C5'F O5'F H5'F 107.9 . .
C2G N1G C6G 118.9(11) . .
C2G N1G C1'G 118.5(11) . .
C6G N1G C1'G 121.7(11) . .
N1G C2G O2G 118.2(11) . .
N1G C2G N3G 121.2(11) . .
O2G C2G N3G 120.3(12) . .
Ag4 N3G C2G 117.2(8) . .
Ag4 N3G C4G 124.5(9) . .
C2G N3G C4G 118.2(11) . .
N3G C4G N4G 119.1(11) . .
N3G C4G C5G 121.7(12) . .
N4G C4G C5G 118.7(11) . .
C4G N4G H4G1 120.0 . .
C4G N4G H4G2 120.0 . .
H4G1 N4G H4G2 120.0 . .
C4G C5G H5G 121.3 . .
C4G C5G C6G 117.4(12) . .
H5G C5G C6G 121.3 . .
N1G C6G C5G 121.5(12) . .
N1G C6G H6G 119.2 . .
C5G C6G H6G 119.2 . .
N1G C1'G H1'G 107.2 . .
N1G C1'G O1'G 112.3(13) . .
N1G C1'G C2'G 113.7(14) . .
H1'G C1'G O1'G 107.2 . .
H1'G C1'G C2'G 107.2 . .
O1'G C1'G C2'G 108.9(11) . .
C1'G O1'G C4'G 106.8(11) . .
C1'G C2'G H2'Q 110.0 . .
C1'G C2'G O2'G 113.5(16) . .
C1'G C2'G C3'G 99.6(11) . .
H2'Q C2'G O2'G 110.0 . .
H2'Q C2'G C3'G 110.0 . .
O2'G C2'G C3'G 113.3(16) . .
C2'G O2'G H2'G 106.8 . .
C2'G C3'G H3'Q 108.7 . .
C2'G C3'G O3'G 114.8(16) . .
C2'G C3'G C4'G 106.4(13) . .
H3'Q C3'G O3'G 108.7 . .
H3'Q C3'G C4'G 108.7 . .
O3'G C3'G C4'G 109.4(16) . .
C3'G O3'G H3'G 107.8 . .
O1'G C4'G C3'G 102.7(12) . .
O1'G C4'G H4'G 109.0 . .
O1'G C4'G C5'G 110.8(16) . .
C3'G C4'G H4'G 109.0 . .
C3'G C4'G C5'G 116.2(16) . .
H4'G C4'G C5'G 109.0 . .
C4'G C5'G H5'N 109.7 . .
C4'G C5'G H5'O 109.7 . .
C4'G C5'G O5'G 109.6(16) . .
H5'N C5'G H5'O 108.2 . .
H5'N C5'G O5'G 109.7 . .
H5'O C5'G O5'G 109.7 . .
C5'G O5'G H5'G 107.0 . .
C2H N1H C6H 120.1(9) . .
C2H N1H C1'H 118.7(9) . .
C6H N1H C1'H 120.9(10) . .
N1H C2H O2H 121.0(9) . .
N1H C2H N3H 119.0(10) . .
O2H C2H N3H 119.6(10) . .
Ag5 N3H C2H 113.9(7) . .
Ag5 N3H C4H 125.4(7) . .
C2H N3H C4H 119.7(10) . .
N3H C4H N4H 116.7(10) . .
N3H C4H C5H 122.6(10) . .
N4H C4H C5H 120.5(11) . .
C4H N4H H4H1 120.0 . .
C4H N4H H4H2 120.0 . .
H4H1 N4H H4H2 120.0 . .
C4H C5H H5H 122.4 . .
C4H C5H C6H 115.3(11) . .
H5H C5H C6H 122.4 . .
N1H C6H C5H 122.9(11) . .
N1H C6H H6H 118.5 . .
C5H C6H H6H 118.5 . .
N1H C1'H H1'H 110.2 . .
N1H C1'H O1'H 108.1(10) . .
N1H C1'H C2'H 112.5(10) . .
H1'H C1'H O1'H 110.2 . .
H1'H C1'H C2'H 110.2 . .
O1'H C1'H C2'H 105.6(9) . .
C1'H O1'H C4'H 108.4(9) . .
C1'H C2'H H2'R 109.4 . .
C1'H C2'H O2'H 111.1(11) . .
C1'H C2'H C3'H 99.1(9) . .
H2'R C2'H O2'H 109.4 . .
H2'R C2'H C3'H 109.4 . .
O2'H C2'H C3'H 117.9(11) . .
C2'H O2'H H2'H 109.3 . .
C2'H C3'H H3'R 109.5 . .
C2'H C3'H O3'H 113.4(11) . .
C2'H C3'H C4'H 107.5(10) . .
H3'R C3'H O3'H 109.5 . .
H3'R C3'H C4'H 109.5 . .
O3'H C3'H C4'H 107.4(11) . .
C3'H O3'H H3'H 108.1 . .
O1'H C4'H C3'H 103.1(9) . .
O1'H C4'H H4'H 109.1 . .
O1'H C4'H C5'H 108.4(11) . .
C3'H C4'H H4'H 109.1 . .
C3'H C4'H C5'H 117.6(14) . .
H4'H C4'H C5'H 109.1 . .
C4'H C5'H H5'P 110.2 . .
C4'H C5'H H5'Q 110.2 . .
C4'H C5'H O5'H 107.5(13) . .
H5'P C5'H H5'Q 108.5 . .
H5'P C5'H O5'H 110.2 . .
H5'Q C5'H O5'H 110.2 . .
C5'H O5'H H5'H 111.4 . .
C2I N1I C6I 118.9(10) . .
C2I N1I C1'I 120.7(11) . .
C6I N1I C1'I 120.3(11) . .
N1I C2I O2I 121.4(11) . .
N1I C2I N3I 119.8(10) . .
O2I C2I N3I 118.5(11) . .
Ag5 N3I C2I 117.2(7) . .
Ag5 N3I C4I 123.7(8) . .
C2I N3I C4I 119.1(10) . .
N3I C4I N4I 116.3(10) . .
N3I C4I C5I 122.1(10) . .
N4I C4I C5I 121.5(10) . .
C4I N4I H4I1 120.0 . .
C4I N4I H4I2 120.0 . .
H4I1 N4I H4I2 120.0 . .
C4I C5I H5I 121.9 . .
C4I C5I C6I 116.3(11) . .
H5I C5I C6I 121.9 . .
N1I C6I C5I 123.7(12) . .
N1I C6I H6I 118.1 . .
C5I C6I H6I 118.1 . .
N1I C1'I H1'I 109.0 . .
N1I C1'I O1'I 109.2(13) . .
N1I C1'I C2'I 114.6(13) . .
H1'I C1'I O1'I 109.0 . .
H1'I C1'I C2'I 109.0 . .
O1'I C1'I C2'I 106.0(11) . .
C1'I O1'I C4'I 110.0(11) . .
C1'I C2'I H2'S 109.5 . .
C1'I C2'I O2'I 112.9(16) . .
C1'I C2'I C3'I 100.9(11) . .
H2'S C2'I O2'I 109.5 . .
H2'S C2'I C3'I 109.5 . .
O2'I C2'I C3'I 114.4(14) . .
C2'I O2'I H2'I 107.3 . .
C2'I C3'I H3'S 109.3 . .
C2'I C3'I O3'I 115.4(15) . .
C2'I C3'I C4'I 108.3(12) . .
H3'S C3'I O3'I 109.3 . .
H3'S C3'I C4'I 109.3 . .
O3'I C3'I C4'I 105.2(14) . .
C3'I O3'I H3'I 107.2 . .
O1'I C4'I C3'I 102.7(11) . .
O1'I C4'I H4'I 108.1 . .
O1'I C4'I C5'I 112.2(15) . .
C3'I C4'I H4'I 108.1 . .
C3'I C4'I C5'I 117.3(16) . .
H4'I C4'I C5'I 108.1 . .
C4'I C5'I H5'R 110.5 . .
C4'I C5'I H5'S 110.5 . .
C4'I C5'I O5'I 106.1(15) . .
H5'R C5'I H5'S 108.7 . .
H5'R C5'I O5'I 110.5 . .
H5'S C5'I O5'I 110.5 . .
C5'I O5'I H5'I 107.6 . .

loop_
_geom_bond_atom_site_label_1
_geom_bond_atom_site_label_2
_geom_bond_distance
_geom_bond_site_symmetry_2
Ag1 Ag2 3.0160(17) .
Ag1 Ag5 3.0552(15) 1_554
Ag1 N3 2.075(11) .
Ag1 N3A 2.109(10) .
Ag2 Ag3 2.9820(18) .
Ag2 N3B 2.096(11) .
Ag2 N3C 2.106(11) .
Ag3 Ag4 2.9981(18) .
Ag3 N3D 2.111(11) .
Ag3 N3E 2.109(12) .
Ag4 Ag5 3.0484(16) .
Ag4 N3F 2.138(11) .
Ag4 N3G 2.107(12) .
Ag5 N3H 2.114(10) .
Ag5 N3I 2.080(11) .
N1 C2 1.387(11) .
N1 C6 1.339(12) .
N1 C1' 1.476(12) .
C2 O2 1.244(10) .
C2 N3 1.343(11) .
N3 C4 1.357(11) .
C4 N4 1.337(11) .
C4 C5 1.407(12) .
N4 H41 0.880 .
N4 H42 0.880 .
C5 H5 0.950 .
C5 C6 1.353(12) .
C6 H6 0.950 .
C1' H1' 1.000 .
C1' O1' 1.372(12) .
C1' C2' 1.578(14) .
O1' C4' 1.513(14) .
C2' H2'J 1.000 .
C2' O2' 1.387(13) .
C2' C3' 1.424(14) .
O2' H2' 0.8399 .
C3' H3'J 1.000 .
C3' O3' 1.495(14) .
C3' C4' 1.499(15) .
O3' H3' 0.840 .
C4' H4' 1.000 .
C4' C5' 1.462(16) .
C5' H5'1 0.990 .
C5' H5'2 0.990 .
C5' O5' 1.403(15) .
O5' H5' 0.8398 .
N1A C2A 1.379(10) .
N1A C6A 1.350(11) .
N1A C1'A 1.474(12) .
C2A O2A 1.233(10) .
C2A N3A 1.346(11) .
N3A C4A 1.352(11) .
C4A N4A 1.334(11) .
C4A C5A 1.411(11) .
N4A H4A1 0.880 .
N4A H4A2 0.880 .
C5A H5A 0.950 .
C5A C6A 1.338(12) .
C6A H6A 0.950 .
C1'A H1'A 1.000 .
C1'A O1'A 1.380(12) .
C1'A C2'A 1.573(14) .
O1'A C4'A 1.512(13) .
C2'A H2'K 1.000 .
C2'A O2'A 1.384(13) .
C2'A C3'A 1.423(14) .
O2'A H2'A 0.8398 .
C3'A H3'K 1.000 .
C3'A O3'A 1.488(13) .
C3'A C4'A 1.499(15) .
O3'A H3'A 0.8399 .
C4'A H4'A 1.000 .
C4'A C5'A 1.456(15) .
C5'A H5'3 0.990 .
C5'A H5'4 0.990 .
C5'A O5'A 1.391(15) .
O5'A H5'A 0.8399 .
N1B C2B 1.387(11) .
N1B C6B 1.343(11) .
N1B C1'B 1.467(12) .
C2B O2B 1.244(10) .
C2B N3B 1.336(11) .
N3B C4B 1.352(11) .
C4B N4B 1.345(11) .
C4B C5B 1.407(12) .
N4B H4B1 0.880 .
N4B H4B2 0.880 .
C5B H5B 0.950 .
C5B C6B 1.347(12) .
C6B H6B 0.950 .
C1'B H1'B 1.000 .
C1'B O1'B 1.378(12) .
C1'B C2'B 1.577(14) .
O1'B C4'B 1.506(13) .
C2'B H2'L 1.000 .
C2'B O2'B 1.401(13) .
C2'B C3'B 1.416(14) .
O2'B H2'B 0.8401 .
C3'B H3'L 1.000 .
C3'B O3'B 1.479(14) .
C3'B C4'B 1.501(15) .
O3'B H3'B 0.8401 .
C4'B H4'B 1.000 .
C4'B C5'B 1.462(15) .
C5'B H5'5 0.990 .
C5'B H5'6 0.990 .
C5'B O5'B 1.396(15) .
O5'B H5'B 0.8401 .
N1C C2C 1.386(11) .
N1C C6C 1.343(11) .
N1C C1'C 1.472(12) .
C2C O2C 1.230(11) .
C2C N3C 1.326(11) .
N3C C4C 1.354(11) .
C4C N4C 1.333(11) .
C4C C5C 1.402(12) .
N4C H4C1 0.880 .
N4C H4C2 0.880 .
C5C H5C 0.950 .
C5C C6C 1.349(12) .
C6C H6C 0.950 .
C1'C H1'C 1.000 .
C1'C O1'C 1.368(12) .
C1'C C2'C 1.576(14) .
O1'C C4'C 1.515(14) .
C2'C H2'M 1.000 .
C2'C O2'C 1.377(13) .
C2'C C3'C 1.420(14) .
O2'C H2'C 0.8399 .
C3'C H3'M 1.000 .
C3'C O3'C 1.489(14) .
C3'C C4'C 1.492(15) .
O3'C H3'C 0.840 .
C4'C H4'C 1.000 .
C4'C C5'C 1.460(16) .
C5'C H5'7 0.990 .
C5'C H5'8 0.990 .
C5'C O5'C 1.400(15) .
O5'C H5'C 0.8401 .
N1D C2D 1.397(11) .
N1D C6D 1.342(11) .
N1D C1'D 1.469(12) .
C2D O2D 1.240(11) .
C2D N3D 1.341(11) .
N3D C4D 1.353(11) .
C4D N4D 1.335(11) .
C4D C5D 1.415(11) .
N4D H4D1 0.880 .
N4D H4D2 0.880 .
C5D H5D 0.950 .
C5D C6D 1.343(12) .
C6D H6D 0.950 .
C1'D H1'D 1.000 .
C1'D O1'D 1.381(11) .
C1'D C2'D 1.583(14) .
O1'D C4'D 1.527(13) .
C2'D H2'N 1.000 .
C2'D O2'D 1.391(13) .
C2'D C3'D 1.427(14) .
O2'D H2'D 0.840 .
C3'D H3'N 1.000 .
C3'D O3'D 1.481(13) .
C3'D C4'D 1.499(15) .
O3'D H3'D 0.840 .
C4'D H4'D 1.000 .
C4'D C5'D 1.452(15) .
C5'D H5'9 0.990 .
C5'D H5'0 0.990 .
C5'D O5'D 1.398(14) .
O5'D H5'D 0.8399 .
N1E C2E 1.397(11) .
N1E C6E 1.340(12) .
N1E C1'E 1.474(13) .
C2E O2E 1.231(11) .
C2E N3E 1.330(11) .
N3E C4E 1.348(11) .
C4E N4E 1.333(12) .
C4E C5E 1.408(12) .
N4E H4E1 0.880 .
N4E H4E2 0.880 .
C5E H5E 0.950 .
C5E C6E 1.357(13) .
C6E H6E 0.950 .
C1'E H1'E 1.000 .
C1'E O1'E 1.374(12) .
C1'E C2'E 1.588(15) .
O1'E C4'E 1.517(14) .
C2'E H2'O 1.000 .
C2'E O2'E 1.388(14) .
C2'E C3'E 1.427(15) .
O2'E H2'E 0.840 .
C3'E H3'O 1.000 .
C3'E O3'E 1.493(14) .
C3'E C4'E 1.506(16) .
O3'E H3'E 0.8401 .
C4'E H4'E 1.000 .
C4'E C5'E 1.452(16) .
C5'E H5'J 0.990 .
C5'E H5'K 0.990 .
C5'E O5'E 1.399(16) .
O5'E H5'E 0.840 .
N1F C2F 1.393(10) .
N1F C6F 1.347(11) .
N1F C1'F 1.473(12) .
C2F O2F 1.242(10) .
C2F N3F 1.335(11) .
N3F C4F 1.361(11) .
C4F N4F 1.333(11) .
C4F C5F 1.407(12) .
N4F H4F1 0.880 .
N4F H4F2 0.880 .
C5F H5F 0.950 .
C5F C6F 1.344(12) .
C6F H6F 0.950 .
C1'F H1'F 1.000 .
C1'F O1'F 1.373(11) .
C1'F C2'F 1.581(13) .
O1'F C4'F 1.509(12) .
C2'F H2'P 1.000 .
C2'F O2'F 1.373(12) .
C2'F C3'F 1.411(13) .
O2'F H2'F 0.8399 .
C3'F H3'P 1.000 .
C3'F O3'F 1.490(13) .
C3'F C4'F 1.495(15) .
O3'F H3'F 0.8399 .
C4'F H4'F 1.000 .
C4'F C5'F 1.452(15) .
C5'F H5'L 0.990 .
C5'F H5'M 0.990 .
C5'F O5'F 1.393(15) .
O5'F H5'F 0.840 .
N1G C2G 1.393(11) .
N1G C6G 1.350(11) .
N1G C1'G 1.469(12) .
C2G O2G 1.243(11) .
C2G N3G 1.335(12) .
N3G C4G 1.350(11) .
C4G N4G 1.345(12) .
C4G C5G 1.411(12) .
N4G H4G1 0.880 .
N4G H4G2 0.880 .
C5G H5G 0.950 .
C5G C6G 1.337(13) .
C6G H6G 0.950 .
C1'G H1'G 1.000 .
C1'G O1'G 1.377(12) .
C1'G C2'G 1.584(15) .
O1'G C4'G 1.522(14) .
C2'G H2'Q 1.000 .
C2'G O2'G 1.379(14) .
C2'G C3'G 1.422(15) .
O2'G H2'G 0.840 .
C3'G H3'Q 1.000 .
C3'G O3'G 1.492(14) .
C3'G C4'G 1.491(15) .
O3'G H3'G 0.8398 .
C4'G H4'G 1.000 .
C4'G C5'G 1.459(16) .
C5'G H5'N 0.990 .
C5'G H5'O 0.990 .
C5'G O5'G 1.385(15) .
O5'G H5'G 0.840 .
N1H C2H 1.390(10) .
N1H C6H 1.339(11) .
N1H C1'H 1.472(11) .
C2H O2H 1.244(10) .
C2H N3H 1.340(11) .
N3H C4H 1.350(11) .
C4H N4H 1.346(11) .
C4H C5H 1.411(12) .
N4H H4H1 0.880 .
N4H H4H2 0.880 .
C5H H5H 0.950 .
C5H C6H 1.353(12) .
C6H H6H 0.950 .
C1'H H1'H 1.000 .
C1'H O1'H 1.379(11) .
C1'H C2'H 1.588(13) .
O1'H C4'H 1.514(12) .
C2'H H2'R 1.000 .
C2'H O2'H 1.385(12) .
C2'H C3'H 1.421(13) .
O2'H H2'H 0.840 .
C3'H H3'R 1.000 .
C3'H O3'H 1.478(13) .
C3'H C4'H 1.496(14) .
O3'H H3'H 0.840 .
C4'H H4'H 1.000 .
C4'H C5'H 1.462(15) .
C5'H H5'P 0.990 .
C5'H H5'Q 0.990 .
C5'H O5'H 1.392(15) .
O5'H H5'H 0.840 .
N1I C2I 1.392(11) .
N1I C6I 1.344(11) .
N1I C1'I 1.480(12) .
C2I O2I 1.240(10) .
C2I N3I 1.351(11) .
N3I C4I 1.362(11) .
C4I N4I 1.332(11) .
C4I C5I 1.398(11) .
N4I H4I1 0.880 .
N4I H4I2 0.880 .
C5I H5I 0.950 .
C5I C6I 1.337(12) .
C6I H6I 0.950 .
C1'I H1'I 1.000 .
C1'I O1'I 1.378(12) .
C1'I C2'I 1.579(15) .
O1'I C4'I 1.507(14) .
C2'I H2'S 1.000 .
C2'I O2'I 1.384(13) .
C2'I C3'I 1.423(14) .
O2'I H2'I 0.8401 .
C3'I H3'S 1.000 .
C3'I O3'I 1.491(14) .
C3'I C4'I 1.496(15) .
O3'I H3'I 0.840 .
C4'I H4'I 1.000 .
C4'I C5'I 1.453(16) .
C5'I H5'R 0.990 .
C5'I H5'S 0.990 .
C5'I O5'I 1.396(15) .
O5'I H5'I 0.8397 .

loop_
_geom_hbond_atom_site_label_D
_geom_hbond_atom_site_label_H
_geom_hbond_atom_site_label_A
_geom_hbond_distance_DH
_geom_hbond_distance_HA
_geom_hbond_distance_DA
_geom_hbond_angle_DHA
_geom_hbond_site_symmetry_A
_geom_hbond_publ_flag
N4 H41 O2H 0.88 2.15 3.020(17) 171 1_554 yes
O2' H2' O3'A 0.84 2.35 2.90(3) 124 3_565 yes
N4A H4A1 O2B 0.88 2.06 2.920(17) 167 . yes
O2'A H2'A O3'D 0.84 1.96 2.70(2) 147 2_664 yes
O3'A H3'A O2'D 0.84 2.45 3.13(3) 138 2_664 yes
O5'A H5'A O1'A 0.84 2.43 2.83(3) 110 . yes
N4B H4B1 O2D 0.88 2.00 2.870(18) 170 . yes
O3'B H3'B O2'G 0.84 2.17 2.74(3) 125 2_654 yes
N4C H4C1 O2 0.88 2.00 2.873(18) 171 . yes
N4D H4D1 O2G 0.88 2.07 2.929(17) 167 . yes
O2'D H2'D O2' 0.84 1.95 2.48(3) 120 . yes
N4E H4E1 O2C 0.88 2.15 3.013(19) 166 . yes
N4F H4F1 O2E 0.88 2.12 2.988(19) 172 . yes
N4G H4G1 O2I 0.88 2.12 2.997(19) 171 . yes
N4H H4H1 O2F 0.88 2.14 3.005(16) 168 . yes
O2'H H2'H O5'H 0.84 1.95 2.64(3) 139 2_654 yes
O5'H H5'H O5'G 0.84 1.71 2.49(4) 153 3_665 yes
N4I H4I1 O2A 0.88 2.11 2.950(17) 161 1_556 yes

loop_
_geom_torsion_atom_site_label_1
_geom_torsion_atom_site_label_2
_geom_torsion_atom_site_label_3
_geom_torsion_atom_site_label_4
_geom_torsion
C6 N1 C2 O2 -175(2)
C6 N1 C2 N3 8(3)
C1' N1 C2 O2 -4(3)
C1' N1 C2 N3 178.7(15)
N1 C2 N3 Ag1 -179.4(13)
N1 C2 N3 C4 -4(2)
O2 C2 N3 Ag1 4(2)
O2 C2 N3 C4 178.8(16)
Ag1 N3 C4 N4 -2(2)
Ag1 N3 C4 C5 179.8(15)
C2 N3 C4 N4 -175.9(16)
C2 N3 C4 C5 5(3)
N3 C4 C5 C6 -10(3)
N4 C4 C5 C6 172(2)
C2 N1 C6 C5 -13(4)
C1' N1 C6 C5 177(2)
C4 C5 C6 N1 13(4)
C2 N1 C1' O1' -161.0(16)
C2 N1 C1' C2' 78.7(19)
C6 N1 C1' O1' 9(3)
C6 N1 C1' C2' -111(2)
N1 C1' O1' C4' -122.2(17)
C2' C1' O1' C4' 1(2)
N1 C1' C2' O2' -144.5(15)
N1 C1' C2' C3' 95.6(15)
O1' C1' C2' O2' 95.4(17)
O1' C1' C2' C3' -24.5(18)
C1' C2' C3' O3' 152.6(15)
C1' C2' C3' C4' 38.0(16)
O2' C2' C3' O3' 32(2)
O2' C2' C3' C4' -83.0(19)
C2' C3' C4' O1' -38.7(19)
C2' C3' C4' C5' -160.3(18)
O3' C3' C4' O1' -157.8(17)
O3' C3' C4' C5' 81(2)
C1' O1' C4' C3' 22(2)
C1' O1' C4' C5' 148.5(18)
O1' C4' C5' O5' -72(3)
C3' C4' C5' O5' 45(4)
C6A N1A C2A O2A 178.5(15)
C6A N1A C2A N3A -5(2)
C1'A N1A C2A O2A 2(2)
C1'A N1A C2A N3A 178.5(13)
N1A C2A N3A Ag1 -172.9(11)
N1A C2A N3A C4A 5(2)
O2A C2A N3A Ag1 3.2(19)
O2A C2A N3A C4A -179.1(14)
Ag1 N3A C4A N4A -4.2(19)
Ag1 N3A C4A C5A 176.1(11)
C2A N3A C4A N4A 178.3(13)
C2A N3A C4A C5A -1(2)
N3A C4A C5A C6A -1(2)
N4A C4A C5A C6A 178.9(16)
C4A C5A C6A N1A 1(3)
C2A N1A C6A C5A 3(3)
C1'A N1A C6A C5A 178.7(16)
C2A N1A C1'A O1'A -132.3(15)
C2A N1A C1'A C2'A 112.4(15)
C6A N1A C1'A O1'A 51.7(19)
C6A N1A C1'A C2'A -63.6(18)
N1A C1'A O1'A C4'A -146.0(13)
C2'A C1'A O1'A C4'A -25.7(17)
N1A C1'A C2'A O2'A -81.2(17)
N1A C1'A C2'A C3'A 153.7(12)
O1'A C1'A C2'A O2'A 161.4(15)
O1'A C1'A C2'A C3'A 36.3(15)
C1'A C2'A C3'A O3'A 84.3(16)
C1'A C2'A C3'A C4'A -32.6(16)
O2'A C2'A C3'A O3'A -37(2)
O2'A C2'A C3'A C4'A -153.9(17)
C2'A C3'A C4'A O1'A 18.4(18)
C2'A C3'A C4'A C5'A -104.2(18)
O3'A C3'A C4'A O1'A -102.8(16)
O3'A C3'A C4'A C5'A 134.7(17)
C1'A O1'A C4'A C3'A 6.2(18)
C1'A O1'A C4'A C5'A 134.2(16)
O1'A C4'A C5'A O5'A -67(3)
C3'A C4'A C5'A O5'A 53(3)
C6B N1B C2B O2B -175.4(17)
C6B N1B C2B N3B 0(3)
C1'B N1B C2B O2B -1(2)
C1'B N1B C2B N3B 174.2(15)
N1B C2B N3B Ag2 -173.1(12)
N1B C2B N3B C4B 3(2)
O2B C2B N3B Ag2 2(2)
O2B C2B N3B C4B 177.8(16)
Ag2 N3B C4B N4B -6(2)
Ag2 N3B C4B C5B 178.0(13)
C2B N3B C4B N4B 178.5(15)
C2B N3B C4B C5B 2(3)
N3B C4B C5B C6B -10(3)
N4B C4B C5B C6B 174.1(18)
C2B N1B C6B C5B -8(3)
C1'B N1B C6B C5B 177.6(17)
C4B C5B C6B N1B 13(3)
C2B N1B C1'B O1'B -139.3(16)
C2B N1B C1'B C2'B 96.7(17)
C6B N1B C1'B O1'B 35(2)
C6B N1B C1'B C2'B -89(2)
N1B C1'B O1'B C4'B -136.8(15)
C2'B C1'B O1'B C4'B -7.6(19)
N1B C1'B C2'B O2'B -131.7(17)
N1B C1'B C2'B C3'B 107.8(16)
O1'B C1'B C2'B O2'B 104.0(18)
O1'B C1'B C2'B C3'B -16.5(18)
C1'B C2'B C3'B O3'B 150.5(17)
C1'B C2'B C3'B C4'B 34.4(17)
O2'B C2'B C3'B O3'B 34(2)
O2'B C2'B C3'B C4'B -82(2)
C2'B C3'B C4'B O1'B -39.4(18)
C2'B C3'B C4'B C5'B -157.8(17)
O3'B C3'B C4'B O1'B -162.2(17)
O3'B C3'B C4'B C5'B 79(2)
C1'B O1'B C4'B C3'B 27.4(19)
C1'B O1'B C4'B C5'B 151.7(17)
O1'B C4'B C5'B O5'B -60(3)
C3'B C4'B C5'B O5'B 53(3)
C6C N1C C2C O2C -176(2)
C6C N1C C2C N3C -1(3)
C1'C N1C C2C O2C -1(3)
C1'C N1C C2C N3C 173.1(16)
N1C C2C N3C Ag2 -175.6(13)
N1C C2C N3C C4C 5(3)
O2C C2C N3C Ag2 -2(2)
O2C C2C N3C C4C 178.3(17)
Ag2 N3C C4C N4C 2(2)
Ag2 N3C C4C C5C -178.8(14)
C2C N3C C4C N4C -178.4(16)
C2C N3C C4C C5C 1(3)
N3C C4C C5C C6C -9(3)
N4C C4C C5C C6C 170.0(19)
C2C N1C C6C C5C -8(3)
C1'C N1C C6C C5C 178(2)
C4C C5C C6C N1C 13(3)
C2C N1C C1'C O1'C -165.5(16)
C2C N1C C1'C C2'C 74.7(19)
C6C N1C C1'C O1'C 9(3)
C6C N1C C1'C C2'C -111(2)
N1C C1'C O1'C C4'C -117.2(17)
C2'C C1'C O1'C C4'C 5(2)
N1C C1'C C2'C O2'C -142.1(16)
N1C C1'C C2'C C3'C 94.0(16)
O1'C C1'C C2'C O2'C 96.5(18)
O1'C C1'C C2'C C3'C -27.4(17)
C1'C C2'C C3'C O3'C 155.7(16)
C1'C C2'C C3'C C4'C 38.5(16)
O2'C C2'C C3'C O3'C 34(2)
O2'C C2'C C3'C C4'C -83(2)
C2'C C3'C C4'C O1'C -36.3(19)
C2'C C3'C C4'C C5'C -159.5(18)
O3'C C3'C C4'C O1'C -156.0(17)
O3'C C3'C C4'C C5'C 81(2)
C1'C O1'C C4'C C3'C 18(2)
C1'C O1'C C4'C C5'C 143.6(17)
O1'C C4'C C5'C O5'C -72(3)
C3'C C4'C C5'C O5'C 45(3)
C6D N1D C2D O2D -179.6(18)
C6D N1D C2D N3D -5(3)
C1'D N1D C2D O2D 7(3)
C1'D N1D C2D N3D -179.0(16)
N1D C2D N3D Ag3 -177.8(13)
N1D C2D N3D C4D 4(3)
O2D C2D N3D Ag3 -4(2)
O2D C2D N3D C4D 178.2(17)
Ag3 N3D C4D N4D 4(2)
Ag3 N3D C4D C5D 178.1(13)
C2D N3D C4D N4D -178.2(16)
C2D N3D C4D C5D -4(3)
N3D C4D C5D C6D 5(3)
N4D C4D C5D C6D 179.2(19)
C2D N1D C6D C5D 7(3)
C1'D N1D C6D C5D -180.0(18)
C4D C5D C6D N1D -7(3)
C2D N1D C1'D O1'D -164.9(15)
C2D N1D C1'D C2'D 73.4(18)
C6D N1D C1'D O1'D 22(2)
C6D N1D C1'D C2'D -99.9(18)
N1D C1'D O1'D C4'D -117.8(14)
C2'D C1'D O1'D C4'D 8.9(16)
N1D C1'D C2'D O2'D -149.5(13)
N1D C1'D C2'D C3'D 91.6(14)
O1'D C1'D C2'D O2'D 86.0(16)
O1'D C1'D C2'D C3'D -32.9(14)
C1'D C2'D C3'D O3'D 164.9(14)
C1'D C2'D C3'D C4'D 44.2(14)
O2'D C2'D C3'D O3'D 45.1(19)
O2'D C2'D C3'D C4'D -75.6(16)
C2'D C3'D C4'D O1'D -40.0(15)
C2'D C3'D C4'D C5'D -159.1(15)
O3'D C3'D C4'D O1'D -164.3(14)
O3'D C3'D C4'D C5'D 76.6(19)
C1'D O1'D C4'D C3'D 17.3(16)
C1'D O1'D C4'D C5'D 142.4(14)
O1'D C4'D C5'D O5'D -62(2)
C3'D C4'D C5'D O5'D 52(2)
C6E N1E C2E O2E -179(2)
C6E N1E C2E N3E 6(3)
C1'E N1E C2E O2E -4(3)
C1'E N1E C2E N3E -179.2(18)
N1E C2E N3E Ag3 174.9(15)
N1E C2E N3E C4E -3(3)
O2E C2E N3E Ag3 0(3)
O2E C2E N3E C4E -179(2)
Ag3 N3E C4E N4E 9(3)
Ag3 N3E C4E C5E 179.1(17)
C2E N3E C4E N4E -173(2)
C2E N3E C4E C5E -3(3)
N3E C4E C5E C6E 7(4)
N4E C4E C5E C6E 177(2)
C2E N1E C6E C5E -2(4)
C1'E N1E C6E C5E -176(2)
C4E C5E C6E N1E -4(4)
C2E N1E C1'E O1'E -161.8(18)
C2E N1E C1'E C2'E 78(2)
C6E N1E C1'E O1'E 13(3)
C6E N1E C1'E C2'E -107(2)
N1E C1'E O1'E C4'E -115(2)
C2'E C1'E O1'E C4'E 7(2)
N1E C1'E C2'E O2'E -151.1(19)
N1E C1'E C2'E C3'E 89.5(17)
O1'E C1'E C2'E O2'E 87(2)
O1'E C1'E C2'E C3'E -32.0(19)
C1'E C2'E C3'E O3'E 158.5(19)
C1'E C2'E C3'E C4'E 43.2(17)
O2'E C2'E C3'E O3'E 41(3)
O2'E C2'E C3'E C4'E -75(2)
C2'E C3'E C4'E O1'E -41(2)
C2'E C3'E C4'E C5'E -162.7(19)
O3'E C3'E C4'E O1'E -159(2)
O3'E C3'E C4'E C5'E 79(2)
C1'E O1'E C4'E C3'E 19(2)
C1'E O1'E C4'E C5'E 146.6(19)
O1'E C4'E C5'E O5'E -60(3)
C3'E C4'E C5'E O5'E 57(3)
C6F N1F C2F O2F -175.2(16)
C6F N1F C2F N3F 4(2)
C1'F N1F C2F O2F -1(2)
C1'F N1F C2F N3F 178.9(13)
N1F C2F N3F Ag4 -175.4(11)
N1F C2F N3F C4F 0(2)
O2F C2F N3F Ag4 4(2)
O2F C2F N3F C4F 180.0(16)
Ag4 N3F C4F N4F 0(2)
Ag4 N3F C4F C5F 168.9(13)
C2F N3F C4F N4F -175.1(16)
C2F N3F C4F C5F -6(3)
N3F C4F C5F C6F 7(3)
N4F C4F C5F C6F 175.4(18)
C4F C5F C6F N1F -2(3)
C2F N1F C6F C5F -4(3)
C1'F N1F C6F C5F -177.8(17)
C2F N1F C1'F O1'F -129.6(14)
C2F N1F C1'F C2'F 114.7(15)
C6F N1F C1'F O1'F 44.7(19)
C6F N1F C1'F C2'F -71.0(18)
N1F C1'F O1'F C4'F -145.3(12)
C2'F C1'F O1'F C4'F -23.6(15)
N1F C1'F C2'F O2'F -77.7(16)
N1F C1'F C2'F C3'F 155.2(12)
O1'F C1'F C2'F O2'F 164.9(14)
O1'F C1'F C2'F C3'F 37.9(14)
C1'F C2'F C3'F O3'F 80.9(14)
C1'F C2'F C3'F C4'F -37.1(14)
O2'F C2'F C3'F O3'F -40.3(19)
O2'F C2'F C3'F C4'F -158.3(15)
C2'F C3'F C4'F O1'F 24.4(16)
C2'F C3'F C4'F C5'F -98.8(16)
O3'F C3'F C4'F O1'F -97.8(14)
O3'F C3'F C4'F C5'F 139.0(15)
C1'F O1'F C4'F C3'F 1.5(16)
C1'F O1'F C4'F C5'F 132.2(15)
O1'F C4'F C5'F O5'F -62(2)
C3'F C4'F C5'F O5'F 58(2)
C6G N1G C2G O2G 177(2)
C6G N1G C2G N3G -9(3)
C1'G N1G C2G O2G 8(3)
C1'G N1G C2G N3G -177.9(18)
N1G C2G N3G Ag4 -177.9(15)
N1G C2G N3G C4G 5(3)
O2G C2G N3G Ag4 -4(3)
O2G C2G N3G C4G 179.0(18)
Ag4 N3G C4G N4G -1(3)
Ag4 N3G C4G C5G -172.4(14)
C2G N3G C4G N4G 176.4(18)
C2G N3G C4G C5G 5(3)
N3G C4G C5G C6G -10(3)
N4G C4G C5G C6G 178(2)
C4G C5G C6G N1G 6(4)
C2G N1G C6G C5G 3(3)
C1'G N1G C6G C5G 172(2)
C2G N1G C1'G O1'G -161.5(18)
C2G N1G C1'G C2'G 74(2)
C6G N1G C1'G O1'G 30(3)
C6G N1G C1'G C2'G -95(2)
N1G C1'G O1'G C4'G -122.7(18)
C2'G C1'G O1'G C4'G 4(2)
N1G C1'G C2'G O2'G -140.0(19)
N1G C1'G C2'G C3'G 99.3(17)
O1'G C1'G C2'G O2'G 94(2)
O1'G C1'G C2'G C3'G -27(2)
C1'G C2'G C3'G O3'G 159.6(19)
C1'G C2'G C3'G C4'G 38.5(18)
O2'G C2'G C3'G O3'G 39(3)
O2'G C2'G C3'G C4'G -82(2)
C2'G C3'G C4'G O1'G -38(2)
C2'G C3'G C4'G C5'G -158.8(19)
O3'G C3'G C4'G O1'G -162(2)
O3'G C3'G C4'G C5'G 77(2)
C1'G O1'G C4'G C3'G 19(2)
C1'G O1'G C4'G C5'G 143.7(17)
O1'G C4'G C5'G O5'G -76(3)
C3'G C4'G C5'G O5'G 41(3)
C6H N1H C2H O2H 180.0(15)
C6H N1H C2H N3H 7(2)
C1'H N1H C2H O2H -6(2)
C1'H N1H C2H N3H -178.8(12)
N1H C2H N3H Ag5 -176.4(10)
N1H C2H N3H C4H -7(2)
O2H C2H N3H Ag5 10.3(19)
O2H C2H N3H C4H 179.9(14)
Ag5 N3H C4H N4H -3(2)
Ag5 N3H C4H C5H 171.7(12)
C2H N3H C4H N4H -171.5(14)
C2H N3H C4H C5H 3(2)
N3H C4H C5H C6H 0(3)
N4H C4H C5H C6H 175.1(16)
C2H N1H C6H C5H -3(2)
C1'H N1H C6H C5H -177.4(14)
C4H C5H C6H N1H 0(3)
C2H N1H C1'H O1'H -124.1(13)
C2H N1H C1'H C2'H 119.7(13)
C6H N1H C1'H O1'H 50.3(17)
C6H N1H C1'H C2'H -65.8(17)
N1H C1'H O1'H C4'H -142.4(11)
C2'H C1'H O1'H C4'H -21.8(15)
N1H C1'H C2'H O2'H -79.7(15)
N1H C1'H C2'H C3'H 155.6(11)
O1'H C1'H C2'H O2'H 162.6(12)
O1'H C1'H C2'H C3'H 37.9(13)
C1'H C2'H C3'H O3'H 79.6(13)
C1'H C2'H C3'H C4'H -38.9(13)
O2'H C2'H C3'H O3'H -40.2(17)
O2'H C2'H C3'H C4'H -158.7(13)
C2'H C3'H C4'H O1'H 27.7(15)
C2'H C3'H C4'H C5'H -91.5(15)
O3'H C3'H C4'H O1'H -94.7(13)
O3'H C3'H C4'H C5'H 146.1(13)
C1'H O1'H C4'H C3'H -1.6(15)
C1'H O1'H C4'H C5'H 123.7(15)
O1'H C4'H C5'H O5'H 164.3(18)
C3'H C4'H C5'H O5'H -79(2)
C6I N1I C2I O2I -175.8(18)
C6I N1I C2I N3I -2(3)
C1'I N1I C2I O2I 4(3)
C1'I N1I C2I N3I 177.2(15)
N1I C2I N3I Ag5 -173.7(12)
N1I C2I N3I C4I 4(2)
O2I C2I N3I Ag5 0(2)
O2I C2I N3I C4I 177.7(15)
Ag5 N3I C4I N4I -2.3(19)
Ag5 N3I C4I C5I 174.6(12)
C2I N3I C4I N4I -179.7(14)
C2I N3I C4I C5I -3(2)
N3I C4I C5I C6I 0(3)
N4I C4I C5I C6I 176.6(16)
C4I C5I C6I N1I 2(3)
C2I N1I C6I C5I -1(3)
C1'I N1I C6I C5I 179.7(17)
C2I N1I C1'I O1'I -126.2(18)
C2I N1I C1'I C2'I 115.0(18)
C6I N1I C1'I O1'I 53(2)
C6I N1I C1'I C2'I -66(2)
N1I C1'I O1'I C4'I -139.8(16)
C2'I C1'I O1'I C4'I -16(2)
N1I C1'I C2'I O2'I -86(2)
N1I C1'I C2'I C3'I 151.7(15)
O1'I C1'I C2'I O2'I 153.7(18)
O1'I C1'I C2'I C3'I 31.2(18)
C1'I C2'I C3'I O3'I 83.0(19)
C1'I C2'I C3'I C4'I -34.6(18)
O2'I C2'I C3'I O3'I -38(2)
O2'I C2'I C3'I C4'I -156.0(19)
C2'I C3'I C4'I O1'I 26.2(19)
C2'I C3'I C4'I C5'I -97(2)
O3'I C3'I C4'I O1'I -97.7(19)
O3'I C3'I C4'I C5'I 138.7(19)
C1'I O1'I C4'I C3'I -5(2)
C1'I O1'I C4'I C5'I 122.1(19)
O1'I C4'I C5'I O5'I -69(3)
C3'I C4'I C5'I O5'I 49(3)
